data_4331521
loop_
_publ_author_name
'Mori, Shigeki'
'Shimizu, Soji'
'Taniguchi, Ryuichiro'
'Osuka, Atsuhiro'

_publ_section_title
;
 Group 10 Metal Complexes ofmeso-Aryl-Substituted [26]Hexaphyrins with a
 Metal&#x2212;Carbon Bond
;
_journal_issue 12
_journal_name_full 'Inorganic Chemistry'
_journal_page_first 4127
_journal_page_last 4129
_journal_paper_doi 10.1021/ic050447e
_journal_volume 44
_journal_year 2005
_chemical_formula_moiety 'C73 H30 F30 N6 Ni '
_chemical_formula_sum 'C73 H30 F30 N6 Ni'
_chemical_formula_weight 1619.73
_space_group_IT_number 14
_symmetry_cell_setting monoclinic
_symmetry_Int_Tables_number 14
_symmetry_space_group_name_Hall '-P 2yn'
_symmetry_space_group_name_H-M 'P 1 21/n 1'
_cell_angle_alpha 90
_cell_angle_beta 102.352(2)
_cell_angle_gamma 90
_cell_formula_units_Z 4
_cell_length_a 15.063(2)
_cell_length_b 15.694(2)
_cell_length_c 28.468(4)
_cell_measurement_reflns_used NONE
_cell_measurement_temperature 296.1
_cell_volume 6574.0(15)
_computing_cell_refinement Unknown
_computing_data_collection Unknown
_computing_data_reduction CrystalStructure
_computing_publication_material 'CrystalStructure 3.6.0'
_computing_structure_refinement CRYSTALS
_computing_structure_solution SIR97
_diffrn_measured_fraction_theta_full 0.9159
_diffrn_measured_fraction_theta_max 0.9159
_diffrn_measurement_device_type CCD
_diffrn_measurement_method \w
_diffrn_radiation_type 'Mo K\a'
_diffrn_radiation_wavelength 0.7107
_diffrn_reflns_av_R_equivalents 0.055
_diffrn_reflns_limit_h_max 19
_diffrn_reflns_limit_h_min -19
_diffrn_reflns_limit_k_max 20
_diffrn_reflns_limit_k_min -10
_diffrn_reflns_limit_l_max 34
_diffrn_reflns_limit_l_min -35
_diffrn_reflns_number 38302
_diffrn_reflns_theta_full 28.16
_diffrn_reflns_theta_max 28.16
_exptl_absorpt_coefficient_mu 0.431
_exptl_absorpt_correction_type none
_exptl_crystal_colour violet
_exptl_crystal_density_diffrn 1.636
_exptl_crystal_density_method 'not measured'
_exptl_crystal_description prism
_exptl_crystal_F_000 3232.00
_exptl_crystal_size_max 0.40
_exptl_crystal_size_mid 0.30
_exptl_crystal_size_min 0.20
_refine_diff_density_max 1.89
_refine_diff_density_min -1.33
_refine_ls_extinction_method none
_refine_ls_goodness_of_fit_ref 1.443
_refine_ls_hydrogen_treatment refall
_refine_ls_number_parameters 1021
_refine_ls_number_reflns 20617
_refine_ls_R_factor_gt 0.0560
_refine_ls_shift/su_max 0.0000
_refine_ls_structure_factor_coef F
_refine_ls_weighting_details 'w = 1/\s^2^(Fo)'
_refine_ls_weighting_scheme sigma
_refine_ls_wR_factor_ref 0.0700
_reflns_number_gt 20617
_reflns_number_total 37427
_reflns_threshold_expression F^2^>2.0\s(F^2^)
_cod_data_source_file ic050447esup1.cif
_cod_data_source_block '_F5-6-Ni'
_cod_original_cell_volume 6573.7(16)
_cod_original_sg_symbol_H-M 'P 21/n'
_cod_original_formula_sum 'C73 H30 F30 N6 Ni '
_cod_database_code 4331521

loop_
_symmetry_equiv_pos_site_id
_symmetry_equiv_pos_as_xyz
1 +X,+Y,+Z
2 1/2-X,1/2+Y,1/2-Z
3 -X,-Y,-Z
4 1/2+X,1/2-Y,1/2+Z

loop_
_atom_site_label
_atom_site_type_symbol
_atom_site_fract_x
_atom_site_fract_y
_atom_site_fract_z
_atom_site_U_iso_or_equiv
_atom_site_adp_type
_atom_site_occupancy
_atom_site_symmetry_multiplicity
_atom_site_calc_flag
_atom_site_refinement_flags
Ni(1) Ni 0.37151(2) 0.13383(3) 0.208100(10) 0.01773(10) Uani 1.00 1 d .
F(1) F 0.48603(13) 0.3324(2) 0.36512(7) 0.0557(7) Uani 1.00 1 d .
F(2) F 0.5956(2) 0.3798(2) 0.44738(8) 0.0775(9) Uani 1.00 1 d .
F(3) F 0.7460(2) 0.2857(2) 0.48537(7) 0.0648(8) Uani 1.00 1 d .
F(4) F 0.7828(2) 0.1446(2) 0.43862(10) 0.0988(11) Uani 1.00 1 d .
F(5) F 0.6715(2) 0.0978(2) 0.35598(9) 0.0831(9) Uani 1.00 1 d .
F(6) F 0.6923(1) 0.0688(2) 0.14225(9) 0.0628(8) Uani 1.00 1 d .
F(7) F 0.8020(2) 0.1065(2) 0.08162(11) 0.0841(10) Uani 1.00 1 d .
F(8) F 0.7605(2) 0.2397(2) 0.01927(8) 0.0688(9) Uani 1.00 1 d .
F(9) F 0.6135(2) 0.3351(2) 0.02039(9) 0.0842(10) Uani 1.00 1 d .
F(10) F 0.5052(2) 0.2989(2) 0.08104(9) 0.0762(9) Uani 1.00 1 d .
F(11) F 0.1424(1) 0.06672(13) 0.03962(6) 0.0413(6) Uani 1.00 1 d .
F(12) F 0.05297(13) -0.03910(13) -0.02960(6) 0.0414(6) Uani 1.00 1 d .
F(13) F 0.05285(12) -0.20766(13) -0.01337(6) 0.0385(6) Uani 1.00 1 d .
F(14) F 0.14918(13) -0.27323(12) 0.07008(6) 0.0384(6) Uani 1.00 1 d .
F(15) F 0.24231(12) -0.16936(12) 0.13805(6) 0.0309(5) Uani 1.00 1 d .
F(16) F 0.33167(11) 0.34474(13) 0.28161(6) 0.0334(6) Uani 1.00 1 d .
F(17) F 0.46854(12) 0.4274(1) 0.25508(7) 0.0451(6) Uani 1.00 1 d .
F(18) F 0.47932(12) 0.4333(2) 0.16124(7) 0.0494(7) Uani 1.00 1 d .
F(19) F 0.34579(12) 0.3609(1) 0.09291(6) 0.0414(6) Uani 1.00 1 d .
F(20) F 0.21107(11) 0.27533(12) 0.11879(6) 0.0285(5) Uani 1.00 1 d .
F(21) F -0.15759(11) 0.30085(13) 0.29968(6) 0.0362(6) Uani 1.00 1 d .
F(22) F -0.26291(13) 0.3895(2) 0.34722(8) 0.0549(8) Uani 1.00 1 d .
F(23) F -0.1965(2) 0.4409(2) 0.43885(8) 0.0697(9) Uani 1.00 1 d .
F(24) F -0.0233(2) 0.3991(2) 0.48290(7) 0.0733(9) Uani 1.00 1 d .
F(25) F 0.0820(1) 0.3111(1) 0.43658(7) 0.0469(7) Uani 1.00 1 d .
F(26) F 0.28026(12) 0.08820(13) 0.48300(6) 0.0333(6) Uani 1.00 1 d .
F(27) F 0.37616(13) -0.0104(1) 0.55184(6) 0.0411(6) Uani 1.00 1 d .
F(28) F 0.48175(13) -0.1367(1) 0.52998(6) 0.0414(6) Uani 1.00 1 d .
F(29) F 0.49080(13) -0.16342(13) 0.43612(6) 0.0403(6) Uani 1.00 1 d .
F(30) F 0.39122(11) -0.07132(12) 0.36638(5) 0.0267(5) Uani 1.00 1 d .
N(1) N 0.4080(2) 0.1199(2) 0.35448(8) 0.0196(7) Uani 1.00 1 d .
N(2) N 0.4932(2) 0.1721(2) 0.22479(8) 0.0204(7) Uani 1.00 1 d .
N(3) N 0.3883(2) 0.0936(2) 0.14751(8) 0.0203(7) Uani 1.00 1 d .
N(4) N 0.2454(2) 0.1242(2) 0.18530(8) 0.0191(7) Uani 1.00 1 d .
N(5) N 0.0921(2) 0.2459(2) 0.27005(8) 0.0209(7) Uani 1.00 1 d .
N(6) N 0.1500(2) 0.1537(2) 0.35060(8) 0.0218(7) Uani 1.00 1 d .
C(1) C 0.3204(2) 0.0914(2) 0.34365(10) 0.0201(9) Uani 1.00 1 d .
C(2) C 0.2894(2) 0.0976(2) 0.29385(10) 0.0181(8) Uani 1.00 1 d .
C(3) C 0.3586(2) 0.1311(2) 0.27295(9) 0.0179(8) Uani 1.00 1 d .
C(4) C 0.4323(2) 0.1472(2) 0.31264(10) 0.0204(8) Uani 1.00 1 d .
C(5) C 0.5137(2) 0.1876(2) 0.31171(10) 0.0212(9) Uani 1.00 1 d .
C(6) C 0.5396(2) 0.2027(2) 0.26843(10) 0.0227(9) Uani 1.00 1 d .
C(7) C 0.6197(2) 0.2463(2) 0.26218(11) 0.0270(10) Uani 1.00 1 d .
C(8) C 0.6226(2) 0.2403(2) 0.21537(11) 0.0276(10) Uani 1.00 1 d .
C(9) C 0.5460(2) 0.1934(2) 0.19179(11) 0.0222(9) Uani 1.00 1 d .
C(10) C 0.5302(2) 0.1606(2) 0.14517(10) 0.0231(9) Uani 1.00 1 d .
C(11) C 0.4595(2) 0.1073(2) 0.12581(10) 0.0234(9) Uani 1.00 1 d .
C(12) C 0.4478(2) 0.0565(2) 0.08334(11) 0.0296(10) Uani 1.00 1 d .
C(13) C 0.3714(2) 0.0108(2) 0.07955(10) 0.0280(10) Uani 1.00 1 d .
C(14) C 0.3317(2) 0.0357(2) 0.11942(10) 0.0197(8) Uani 1.00 1 d .
C(15) C 0.2463(2) 0.0132(2) 0.12664(10) 0.0206(9) Uani 1.00 1 d .
C(16) C 0.2038(2) 0.0588(2) 0.15773(10) 0.0199(8) Uani 1.00 1 d .
C(17) C 0.1082(2) 0.0595(2) 0.15884(10) 0.0223(9) Uani 1.00 1 d .
C(18) C 0.0935(2) 0.1278(2) 0.18435(10) 0.0236(9) Uani 1.00 1 d .
C(19) C 0.1790(2) 0.1721(2) 0.19914(10) 0.0198(9) Uani 1.00 1 d .
C(20) C 0.1918(2) 0.2567(2) 0.21488(10) 0.0192(8) Uani 1.00 1 d .
C(21) C 0.1358(2) 0.2956(2) 0.24241(10) 0.0205(8) Uani 1.00 1 d .
C(22) C 0.1176(2) 0.3802(2) 0.25326(10) 0.0224(9) Uani 1.00 1 d .
C(23) C 0.0641(2) 0.3795(2) 0.28747(10) 0.0234(9) Uani 1.00 1 d .
C(24) C 0.0527(2) 0.2942(2) 0.30000(10) 0.0215(9) Uani 1.00 1 d .
C(25) C 0.0261(2) 0.2556(2) 0.34035(10) 0.0216(9) Uani 1.00 1 d .
C(26) C 0.0701(2) 0.1828(2) 0.36138(10) 0.0223(9) Uani 1.00 1 d .
C(27) C 0.0538(2) 0.1271(2) 0.39805(10) 0.0265(9) Uani 1.00 1 d .
C(28) C 0.1226(2) 0.0707(2) 0.40943(10) 0.0246(9) Uani 1.00 1 d .
C(29) C 0.1881(2) 0.0885(2) 0.38062(10) 0.0211(9) Uani 1.00 1 d .
C(30) C 0.2748(2) 0.0615(2) 0.38089(10) 0.0197(8) Uani 1.00 1 d .
C(31) C 0.5758(2) 0.2131(2) 0.35745(10) 0.0244(9) Uani 1.00 1 d .
C(32) C 0.5587(2) 0.2839(3) 0.38251(11) 0.0294(10) Uani 1.00 1 d .
C(33) C 0.6142(3) 0.3088(3) 0.42495(12) 0.0409(12) Uani 1.00 1 d .
C(34) C 0.6906(3) 0.2622(3) 0.44403(12) 0.0424(12) Uani 1.00 1 d .
C(35) C 0.7098(3) 0.1928(3) 0.4206(1) 0.0483(13) Uani 1.00 1 d .
C(36) C 0.6519(3) 0.1679(3) 0.37789(13) 0.0424(12) Uani 1.00 1 d .
C(37) C 0.5958(2) 0.1835(2) 0.11376(11) 0.0252(9) Uani 1.00 1 d .
C(38) C 0.6715(2) 0.1354(3) 0.11261(13) 0.0397(11) Uani 1.00 1 d .
C(39) C 0.7271(3) 0.1543(3) 0.0812(2) 0.0469(13) Uani 1.00 1 d .
C(40) C 0.7059(3) 0.2207(3) 0.04986(13) 0.0418(12) Uani 1.00 1 d .
C(41) C 0.6337(3) 0.2698(3) 0.05097(13) 0.0449(13) Uani 1.00 1 d .
C(42) C 0.5785(2) 0.2500(3) 0.08246(13) 0.0393(12) Uani 1.00 1 d .
C(43) C 0.1933(2) -0.0476(2) 0.09151(10) 0.0202(9) Uani 1.00 1 d .
C(44) C 0.1441(2) -0.0170(2) 0.04779(11) 0.0260(9) Uani 1.00 1 d .
C(45) C 0.0981(2) -0.0699(2) 0.01237(11) 0.0267(9) Uani 1.00 1 d .
C(46) C 0.0987(2) -0.1564(2) 0.02052(11) 0.0237(9) Uani 1.00 1 d .
C(47) C 0.1471(2) -0.1887(2) 0.06295(11) 0.0247(9) Uani 1.00 1 d .
C(48) C 0.1937(2) -0.1349(2) 0.09761(10) 0.0222(9) Uani 1.00 1 d .
C(49) C 0.2662(2) 0.3060(2) 0.20134(10) 0.0207(9) Uani 1.00 1 d .
C(50) C 0.3326(2) 0.3479(2) 0.23466(11) 0.0248(9) Uani 1.00 1 d .
C(51) C 0.4042(2) 0.3899(2) 0.22156(12) 0.0304(10) Uani 1.00 1 d .
C(52) C 0.4097(2) 0.3922(2) 0.17350(13) 0.0352(11) Uani 1.00 1 d .
C(53) C 0.3431(2) 0.3543(2) 0.13948(11) 0.0281(10) Uani 1.00 1 d .
C(54) C 0.2739(2) 0.3118(2) 0.15325(11) 0.0232(9) Uani 1.00 1 d .
C(55) C -0.0339(2) 0.3021(2) 0.36609(10) 0.0243(9) Uani 1.00 1 d .
C(56) C -0.1214(2) 0.3255(2) 0.34488(11) 0.0272(10) Uani 1.00 1 d .
C(57) C -0.1772(2) 0.3707(3) 0.36883(13) 0.0375(11) Uani 1.00 1 d .
C(58) C -0.1443(3) 0.3952(3) 0.4152(2) 0.0471(13) Uani 1.00 1 d .
C(59) C -0.0578(3) 0.3738(3) 0.43761(12) 0.0445(12) Uani 1.00 1 d .
C(60) C -0.0041(2) 0.3276(2) 0.41324(12) 0.0326(10) Uani 1.00 1 d .
C(61) C 0.3282(2) 0.0112(2) 0.42081(10) 0.0207(9) Uani 1.00 1 d .
C(62) C 0.3274(2) 0.0244(2) 0.46933(11) 0.0262(9) Uani 1.00 1 d .
C(63) C 0.3771(2) -0.0257(2) 0.50546(10) 0.0295(10) Uani 1.00 1 d .
C(64) C 0.4320(2) -0.0895(2) 0.49471(11) 0.0320(10) Uani 1.00 1 d .
C(65) C 0.4377(2) -0.1032(2) 0.44729(11) 0.0266(9) Uani 1.00 1 d .
C(66) C 0.3860(2) -0.0535(2) 0.41197(10) 0.0226(9) Uani 1.00 1 d .
C(67) C 0.5961(3) -0.1949(5) 0.3444(2) 0.105(2) Uani 1.00 1 d .
C(68) C 0.6815(4) -0.1437(4) 0.3532(2) 0.091(2) Uani 1.00 1 d .
C(69) C 0.6904(4) -0.0882(4) 0.3105(2) 0.094(2) Uani 1.00 1 d .
C(70) C 0.7759(4) -0.0436(4) 0.3164(3) 0.132(3) Uani 1.00 1 d .
C(71) C 0.7771(4) 0.0127(5) 0.2709(3) 0.136(3) Uani 1.00 1 d .
C(72) C 0.8548(5) 0.0726(6) 0.2776(3) 0.161(4) Uani 1.00 1 d .
C(73) C 0.8667(4) 0.1195(5) 0.2351(2) 0.122(3) Uani 1.00 1 d .
H(1) H 0.2306 0.0814 0.2767 0.021 Uiso 1.00 1 c R
H(2) H 0.6626 0.2746 0.2865 0.032 Uiso 1.00 1 c R
H(3) H 0.6682 0.2636 0.2007 0.034 Uiso 1.00 1 c R
H(4) H 0.4872 0.0555 0.0614 0.037 Uiso 1.00 1 c R
H(5) H 0.3480 -0.0304 0.0557 0.034 Uiso 1.00 1 c R
H(6) H 0.0641 0.0188 0.1443 0.027 Uiso 1.00 1 c R
H(7) H 0.0371 0.1442 0.1914 0.028 Uiso 1.00 1 c R
H(8) H 0.1380 0.4295 0.2394 0.026 Uiso 1.00 1 c R
H(9) H 0.0401 0.4281 0.3003 0.028 Uiso 1.00 1 c R
H(10) H 0.0021 0.1293 0.4122 0.033 Uiso 1.00 1 c R
H(11) H 0.1275 0.0266 0.4327 0.030 Uiso 1.00 1 c R
H(12) H 0.4463 0.1206 0.3857 0.023 Uiso 1.00 1 c R
H(13) H 0.0895 0.1854 0.2685 0.025 Uiso 1.00 1 c R
H(14) H 0.1759 0.1764 0.3256 0.028 Uiso 1.00 1 c R
H(15) H 0.5505 -0.1627 0.3550 0.126 Uiso 1.00 1 c R
H(16) H 0.5768 -0.2067 0.3111 0.126 Uiso 1.00 1 c R
H(17) H 0.6064 -0.2468 0.3619 0.126 Uiso 1.00 1 c R
H(18) H 0.7316 -0.1820 0.3593 0.108 Uiso 1.00 1 c R
H(19) H 0.6835 -0.1085 0.3805 0.108 Uiso 1.00 1 c R
H(20) H 0.6833 -0.1231 0.2826 0.118 Uiso 1.00 1 c R
H(21) H 0.6431 -0.0471 0.3061 0.118 Uiso 1.00 1 c R
H(22) H 0.8240 -0.0839 0.3207 0.174 Uiso 1.00 1 c R
H(23) H 0.7835 -0.0077 0.3439 0.174 Uiso 1.00 1 c R
H(24) H 0.7819 -0.0239 0.2449 0.172 Uiso 1.00 1 c R
H(25) H 0.7221 0.0442 0.2628 0.172 Uiso 1.00 1 c R
H(26) H 0.9089 0.0414 0.2898 0.199 Uiso 1.00 1 c R
H(27) H 0.8456 0.1134 0.3007 0.200 Uiso 1.00 1 c R
H(28) H 0.9050 0.0881 0.2189 0.153 Uiso 1.00 1 c R
H(29) H 0.8930 0.1738 0.2436 0.153 Uiso 1.00 1 c R
H(30) H 0.8082 0.1253 0.2147 0.153 Uiso 1.00 1 c R

loop_
_atom_site_aniso_label
_atom_site_aniso_U_11
_atom_site_aniso_U_22
_atom_site_aniso_U_33
_atom_site_aniso_U_12
_atom_site_aniso_U_13
_atom_site_aniso_U_23
Ni(1) 0.0193(2) 0.0208(2) 0.0140(2) -0.0010(2) 0.0055(2) -0.0003(2)
F(1) 0.0364(12) 0.072(2) 0.054(1) 0.0133(12) -0.0005(10) -0.0310(13)
F(2) 0.068(2) 0.098(2) 0.059(2) 0.009(2) -0.0018(13) -0.054(2)
F(3) 0.057(2) 0.091(2) 0.0355(12) -0.017(1) -0.0144(11) -0.0134(13)
F(4) 0.082(2) 0.095(3) 0.087(2) 0.035(2) -0.053(2) -0.018(2)
F(5) 0.076(2) 0.070(2) 0.081(2) 0.041(2) -0.034(1) -0.034(2)
F(6) 0.057(1) 0.050(2) 0.094(2) 0.0199(13) 0.0439(13) 0.032(1)
F(7) 0.072(2) 0.061(2) 0.144(3) 0.017(1) 0.079(2) 0.016(2)
F(8) 0.084(2) 0.062(2) 0.085(2) -0.013(1) 0.073(2) -0.003(1)
F(9) 0.088(2) 0.094(2) 0.087(2) 0.025(2) 0.057(2) 0.062(2)
F(10) 0.062(2) 0.084(2) 0.100(2) 0.038(2) 0.054(1) 0.063(2)
F(11) 0.068(1) 0.0207(12) 0.0272(10) 0.0012(11) -0.0074(10) 0.0028(9)
F(12) 0.0582(13) 0.036(1) 0.0221(10) 0.0073(11) -0.0088(9) -0.0010(9)
F(13) 0.0437(12) 0.0336(13) 0.0337(11) -0.0053(10) -0.0018(9) -0.0131(10)
F(14) 0.0549(13) 0.0201(12) 0.0393(11) -0.0039(10) 0.0082(10) -0.0005(10)
F(15) 0.0380(11) 0.0286(12) 0.0233(10) 0.0060(9) 0.0005(8) 0.0053(9)
F(16) 0.0358(11) 0.040(1) 0.0235(10) -0.0059(9) 0.0047(8) -0.0042(9)
F(17) 0.0325(11) 0.042(1) 0.0582(13) -0.0145(10) 0.0028(10) -0.0034(11)
F(18) 0.0354(11) 0.050(2) 0.068(2) -0.0087(11) 0.0224(11) 0.0205(12)
F(19) 0.0479(12) 0.047(1) 0.0366(11) 0.0084(11) 0.0249(9) 0.0159(10)
F(20) 0.0362(11) 0.0314(12) 0.0180(9) 0.0016(9) 0.0059(8) 0.0000(9)
F(21) 0.0256(10) 0.043(1) 0.0381(11) 0.0017(10) 0.0017(9) -0.0110(10)
F(22) 0.0322(12) 0.049(2) 0.088(2) 0.0044(11) 0.0235(12) -0.0201(13)
F(23) 0.088(2) 0.061(2) 0.077(2) 0.015(2) 0.056(1) -0.023(1)
F(24) 0.129(2) 0.066(2) 0.0258(12) 0.014(2) 0.0163(13) -0.0215(12)
F(25) 0.059(1) 0.044(2) 0.0301(11) 0.0079(12) -0.0080(10) -0.0072(10)
F(26) 0.0463(12) 0.0344(13) 0.0209(10) 0.0077(10) 0.0112(9) -0.0032(9)
F(27) 0.0563(13) 0.052(2) 0.0154(9) 0.0019(11) 0.0074(9) 0.0019(9)
F(28) 0.0490(12) 0.049(1) 0.0230(10) 0.0116(11) 0.0008(9) 0.0127(10)
F(29) 0.0491(12) 0.040(1) 0.0317(11) 0.0210(11) 0.0089(9) 0.0101(10)
F(30) 0.0357(10) 0.0290(12) 0.0166(9) 0.0083(9) 0.0083(8) 0.0016(8)
N(1) 0.0203(13) 0.024(2) 0.0140(12) -0.0008(12) 0.0015(10) 0.0031(11)
N(2) 0.0204(13) 0.022(2) 0.020(1) -0.0044(12) 0.0075(11) -0.0030(12)
N(3) 0.0215(13) 0.021(2) 0.0191(13) 0.0014(12) 0.0050(11) -0.0039(12)
N(4) 0.0221(13) 0.023(2) 0.0120(12) -0.0005(12) 0.0025(10) 0.0012(12)
N(5) 0.025(1) 0.021(2) 0.0181(13) 0.0020(12) 0.0070(11) -0.0004(12)
N(6) 0.024(1) 0.026(2) 0.0168(13) 0.0021(12) 0.0087(11) 0.0052(12)
C(1) 0.024(2) 0.018(2) 0.018(2) 0.003(1) 0.0032(13) 0.002(1)
C(2) 0.019(2) 0.016(2) 0.019(2) 0.006(1) 0.0028(13) -0.001(1)
C(3) 0.023(2) 0.017(2) 0.015(1) 0.004(1) 0.0068(12) 0.001(1)
C(4) 0.024(2) 0.019(2) 0.018(2) -0.001(1) 0.0032(13) 0.000(1)
C(5) 0.024(2) 0.020(2) 0.020(2) -0.002(2) 0.0036(13) -0.003(1)
C(6) 0.021(2) 0.024(2) 0.024(2) -0.001(2) 0.005(1) -0.002(2)
C(7) 0.019(2) 0.030(2) 0.030(2) -0.006(2) 0.004(2) -0.005(2)
C(8) 0.025(2) 0.031(2) 0.028(2) -0.003(2) 0.010(1) 0.000(2)
C(9) 0.020(2) 0.021(2) 0.027(2) -0.002(2) 0.010(1) 0.001(2)
C(10) 0.024(2) 0.024(2) 0.023(2) -0.001(2) 0.010(1) -0.000(1)
C(11) 0.027(2) 0.027(2) 0.018(2) 0.002(2) 0.009(1) -0.000(1)
C(12) 0.031(2) 0.039(2) 0.021(2) -0.004(2) 0.013(1) -0.002(2)
C(13) 0.035(2) 0.033(2) 0.017(2) -0.003(2) 0.009(1) -0.006(2)
C(14) 0.027(2) 0.017(2) 0.016(2) 0.005(1) 0.0047(13) 0.001(1)
C(15) 0.024(2) 0.023(2) 0.014(2) -0.002(1) 0.0027(13) 0.002(1)
C(16) 0.029(2) 0.017(2) 0.012(2) -0.002(2) 0.0018(13) 0.002(1)
C(17) 0.019(2) 0.027(2) 0.020(2) -0.009(2) 0.0027(13) -0.006(2)
C(18) 0.019(2) 0.029(2) 0.022(2) 0.001(2) 0.0043(13) -0.001(2)
C(19) 0.019(2) 0.024(2) 0.017(2) 0.003(1) 0.0056(13) 0.002(1)
C(20) 0.017(2) 0.026(2) 0.013(1) 0.000(1) -0.0017(12) 0.003(1)
C(21) 0.020(2) 0.025(2) 0.015(2) 0.002(2) 0.0003(13) 0.002(1)
C(22) 0.026(2) 0.022(2) 0.018(2) 0.004(2) -0.0001(13) 0.004(1)
C(23) 0.024(2) 0.026(2) 0.020(2) 0.006(2) 0.0032(13) -0.003(1)
C(24) 0.022(2) 0.022(2) 0.019(2) 0.002(1) 0.0015(13) -0.001(1)
C(25) 0.020(2) 0.024(2) 0.020(2) -0.003(1) 0.0020(13) -0.004(1)
C(26) 0.024(2) 0.024(2) 0.021(2) -0.003(2) 0.007(1) -0.005(2)
C(27) 0.030(2) 0.028(2) 0.025(2) -0.003(2) 0.013(1) -0.004(2)
C(28) 0.034(2) 0.020(2) 0.021(2) -0.000(2) 0.008(1) 0.005(1)
C(29) 0.029(2) 0.019(2) 0.016(2) -0.005(2) 0.006(1) -0.003(1)
C(30) 0.027(2) 0.016(2) 0.016(2) -0.003(1) 0.0040(13) 0.001(1)
C(31) 0.024(2) 0.032(2) 0.019(2) -0.005(2) 0.007(1) 0.002(2)
C(32) 0.019(2) 0.046(3) 0.023(2) -0.001(2) 0.005(1) -0.003(2)
C(33) 0.040(2) 0.054(3) 0.029(2) -0.013(2) 0.010(2) -0.022(2)
C(34) 0.038(2) 0.059(3) 0.025(2) -0.014(2) -0.003(2) -0.005(2)
C(35) 0.034(2) 0.055(3) 0.045(2) 0.007(2) -0.016(2) 0.004(2)
C(36) 0.042(2) 0.036(3) 0.044(2) 0.006(2) -0.002(2) -0.012(2)
C(37) 0.027(2) 0.027(2) 0.024(2) -0.002(2) 0.013(1) -0.002(2)
C(38) 0.045(2) 0.030(2) 0.051(2) 0.007(2) 0.027(2) 0.009(2)
C(39) 0.046(2) 0.032(3) 0.076(3) -0.000(2) 0.043(2) -0.005(2)
C(40) 0.050(2) 0.040(3) 0.049(2) -0.013(2) 0.039(2) -0.002(2)
C(41) 0.046(2) 0.053(3) 0.041(2) 0.001(2) 0.021(2) 0.017(2)
C(42) 0.034(2) 0.048(3) 0.043(2) 0.005(2) 0.022(2) 0.010(2)
C(43) 0.022(2) 0.023(2) 0.017(2) -0.002(1) 0.0062(13) -0.002(1)
C(44) 0.038(2) 0.018(2) 0.024(2) 0.003(2) 0.010(2) 0.002(2)
C(45) 0.029(2) 0.032(2) 0.015(2) 0.009(2) -0.004(1) 0.002(2)
C(46) 0.022(2) 0.026(2) 0.024(2) -0.003(2) 0.006(1) -0.008(2)
C(47) 0.027(2) 0.021(2) 0.029(2) -0.000(2) 0.012(2) -0.000(2)
C(48) 0.019(2) 0.029(2) 0.019(2) 0.006(2) 0.0058(13) 0.003(2)
C(49) 0.022(2) 0.018(2) 0.022(2) 0.004(1) 0.004(1) 0.001(1)
C(50) 0.026(2) 0.024(2) 0.024(2) 0.006(2) 0.006(1) 0.003(2)
C(51) 0.022(2) 0.028(2) 0.038(2) -0.003(2) -0.000(2) -0.002(2)
C(52) 0.027(2) 0.028(2) 0.054(2) -0.001(2) 0.016(2) 0.018(2)
C(53) 0.032(2) 0.028(2) 0.029(2) 0.006(2) 0.016(2) 0.009(2)
C(54) 0.021(2) 0.023(2) 0.026(2) 0.005(2) 0.005(1) 0.002(2)
C(55) 0.029(2) 0.024(2) 0.023(2) -0.002(2) 0.013(1) -0.000(2)
C(56) 0.029(2) 0.027(2) 0.028(2) -0.008(2) 0.011(2) -0.012(2)
C(57) 0.029(2) 0.034(2) 0.055(2) 0.002(2) 0.021(2) -0.002(2)
C(58) 0.060(3) 0.039(3) 0.054(3) 0.004(2) 0.040(2) -0.011(2)
C(59) 0.075(3) 0.038(3) 0.026(2) -0.002(2) 0.020(2) -0.011(2)
C(60) 0.044(2) 0.027(2) 0.027(2) 0.000(2) 0.008(2) 0.001(2)
C(61) 0.028(2) 0.018(2) 0.017(2) -0.003(2) 0.008(1) 0.001(1)
C(62) 0.029(2) 0.028(2) 0.022(2) 0.000(2) 0.006(1) 0.002(2)
C(63) 0.036(2) 0.038(2) 0.015(2) -0.002(2) 0.006(2) 0.001(2)
C(64) 0.036(2) 0.033(2) 0.024(2) 0.001(2) -0.001(2) 0.011(2)
C(65) 0.030(2) 0.026(2) 0.024(2) 0.008(2) 0.007(2) 0.003(2)
C(66) 0.026(2) 0.026(2) 0.017(2) -0.001(2) 0.0045(13) 0.001(1)
C(67) 0.051(3) 0.171(7) 0.092(4) -0.026(4) 0.016(3) 0.008(4)
C(68) 0.096(4) 0.102(5) 0.072(4) 0.025(4) 0.010(3) 0.013(4)
C(69) 0.103(4) 0.076(5) 0.115(5) 0.019(4) 0.053(4) -0.012(4)
C(70) 0.132(6) 0.059(5) 0.243(9) 0.009(4) 0.127(6) -0.009(5)
C(71) 0.101(5) 0.105(6) 0.224(8) -0.028(5) 0.085(5) -0.056(6)
C(72) 0.095(5) 0.153(9) 0.249(10) 0.050(5) 0.072(6) 0.058(8)
C(73) 0.082(4) 0.143(7) 0.158(6) -0.045(4) 0.064(4) -0.037(5)

loop_
_atom_type_symbol
_atom_type_description
_atom_type_scat_dispersion_real
_atom_type_scat_dispersion_imag
_atom_type_scat_source
C C 0.003 0.002
;
International Tables for Crystallography
(1992, Vol. C, Tables 4.2.6.8 and 6.1.1.4)
;
H H 0.000 0.000
;
International Tables for Crystallography
(1992, Vol. C, Table 6.1.1.4)
;
N N 0.006 0.003
;
International Tables for Crystallography
(1992, Vol. C, Tables 4.2.6.8 and 6.1.1.4)
;
F F 0.017 0.010
;
International Tables for Crystallography
(1992, Vol. C, Tables 4.2.6.8 and 6.1.1.4)
;
Ni Ni 0.339 1.112
;
International Tables for Crystallography
(1992, Vol. C, Tables 4.2.6.8 and 6.1.1.4)
;

loop_
_geom_angle_atom_site_label_1
_geom_angle_atom_site_label_2
_geom_angle_atom_site_label_3
_geom_angle
N(3) Ni(1) N(2) 91.3(1)
N(4) Ni(1) N(2) 165.4(1)
C(3) Ni(1) N(2) 93.3(1)
Ni(1) N(2) C(6) 128.0(2)
Ni(1) N(2) C(9) 124.6(2)
N(4) Ni(1) N(3) 88.9(1)
C(3) Ni(1) N(3) 159.2(1)
Ni(1) N(3) C(11) 128.9(2)
Ni(1) N(3) C(14) 124.0(2)
C(3) Ni(1) N(4) 91.6(1)
Ni(1) N(4) C(16) 124.5(2)
Ni(1) N(4) C(19) 126.9(2)
Ni(1) C(3) C(2) 131.2(2)
Ni(1) C(3) C(4) 122.8(2)
F(1) C(32) C(31) 119.8(3)
F(1) C(32) C(33) 117.4(3)
F(2) C(33) C(32) 120.3(3)
F(2) C(33) C(34) 119.8(3)
F(3) C(34) C(33) 120.8(4)
F(3) C(34) C(35) 120.0(3)
F(4) C(35) C(34) 121.0(3)
F(4) C(35) C(36) 118.9(4)
F(5) C(36) C(31) 118.7(3)
F(5) C(36) C(35) 118.8(3)
F(6) C(38) C(37) 119.8(3)
F(6) C(38) C(39) 119.0(3)
F(7) C(39) C(38) 119.6(4)
F(7) C(39) C(40) 120.6(4)
F(8) C(40) C(39) 120.0(4)
F(8) C(40) C(41) 119.8(4)
F(9) C(41) C(40) 120.0(4)
F(9) C(41) C(42) 120.6(4)
F(10) C(42) C(37) 120.0(3)
F(10) C(42) C(41) 117.3(3)
F(11) C(44) C(43) 118.9(3)
F(11) C(44) C(45) 118.6(3)
F(12) C(45) C(44) 121.3(3)
F(12) C(45) C(46) 119.5(3)
F(13) C(46) C(45) 119.3(3)
F(13) C(46) C(47) 120.8(3)
F(14) C(47) C(46) 119.4(3)
F(14) C(47) C(48) 120.5(3)
F(15) C(48) C(43) 119.7(3)
F(15) C(48) C(47) 118.2(3)
F(16) C(50) C(49) 120.2(3)
F(16) C(50) C(51) 117.6(3)
F(17) C(51) C(50) 120.3(3)
F(17) C(51) C(52) 120.1(3)
F(18) C(52) C(53) 121.3(3)
F(18) C(52) C(51) 119.0(3)
F(19) C(53) C(54) 120.6(3)
F(19) C(53) C(52) 119.5(3)
F(20) C(54) C(49) 119.7(3)
F(20) C(54) C(53) 117.6(3)
F(21) C(56) C(55) 119.9(3)
F(21) C(56) C(57) 117.0(3)
F(22) C(57) C(56) 120.9(3)
F(22) C(57) C(58) 119.9(4)
F(23) C(58) C(57) 120.3(3)
F(23) C(58) C(59) 119.9(3)
F(24) C(59) C(58) 120.7(4)
F(24) C(59) C(60) 119.4(3)
F(25) C(60) C(55) 120.1(3)
F(25) C(60) C(59) 117.3(3)
F(26) C(62) C(61) 121.1(3)
F(26) C(62) C(63) 116.6(3)
F(27) C(63) C(62) 120.8(3)
F(27) C(63) C(64) 118.8(3)
F(28) C(64) C(63) 120.2(3)
F(28) C(64) C(65) 120.1(3)
F(29) C(65) C(64) 120.8(3)
F(29) C(65) C(66) 120.5(3)
F(30) C(66) C(61) 119.5(2)
F(30) C(66) C(65) 116.5(3)
N(1) C(1) C(2) 107.6(3)
C(4) N(1) C(1) 109.1(2)
N(1) C(1) C(30) 121.6(2)
N(1) C(4) C(3) 108.8(2)
N(1) C(4) C(5) 123.7(2)
N(2) C(6) C(5) 123.8(3)
C(9) N(2) C(6) 105.8(2)
N(2) C(6) C(7) 109.5(3)
N(2) C(9) C(10) 123.2(3)
N(2) C(9) C(8) 109.3(3)
N(3) C(11) C(10) 122.1(3)
C(14) N(3) C(11) 106.8(2)
N(3) C(11) C(12) 109.2(3)
N(3) C(14) C(15) 124.0(3)
N(3) C(14) C(13) 109.0(3)
N(4) C(16) C(15) 122.4(3)
C(19) N(4) C(16) 107.8(2)
N(4) C(16) C(17) 108.6(3)
N(4) C(19) C(20) 123.5(3)
N(4) C(19) C(18) 108.1(3)
N(5) C(21) C(20) 119.4(3)
N(5) C(21) C(22) 105.8(3)
C(24) N(5) C(21) 111.6(3)
N(5) C(24) C(25) 120.0(3)
N(5) C(24) C(23) 106.0(3)
N(6) C(26) C(25) 122.2(3)
N(6) C(26) C(27) 104.8(3)
C(29) N(6) C(26) 112.0(3)
N(6) C(29) C(28) 104.6(3)
N(6) C(29) C(30) 120.2(3)
C(1) C(2) C(3) 109.8(2)
C(30) C(1) C(2) 130.8(3)
C(1) C(30) C(29) 119.5(3)
C(1) C(30) C(61) 117.9(3)
C(2) C(3) C(4) 104.6(2)
C(3) C(4) C(5) 127.4(3)
C(4) C(5) C(6) 120.8(3)
C(4) C(5) C(31) 120.0(3)
C(31) C(5) C(6) 119.1(3)
C(5) C(6) C(7) 126.6(3)
C(5) C(31) C(32) 121.3(3)
C(5) C(31) C(36) 123.1(3)
C(6) C(7) C(8) 107.3(3)
C(7) C(8) C(9) 108.1(3)
C(8) C(9) C(10) 126.9(3)
C(9) C(10) C(11) 124.4(3)
C(9) C(10) C(37) 118.4(3)
C(37) C(10) C(11) 117.2(3)
C(10) C(11) C(12) 128.7(3)
C(10) C(37) C(38) 122.3(3)
C(10) C(37) C(42) 120.8(3)
C(11) C(12) C(13) 108.4(3)
C(12) C(13) C(14) 106.5(3)
C(13) C(14) C(15) 126.7(3)
C(14) C(15) C(16) 121.8(3)
C(14) C(15) C(43) 116.5(3)
C(15) C(16) C(17) 127.7(3)
C(43) C(15) C(16) 120.2(3)
C(15) C(43) C(44) 119.2(3)
C(15) C(43) C(48) 124.4(2)
C(16) C(17) C(18) 107.3(3)
C(17) C(18) C(19) 107.6(3)
C(18) C(19) C(20) 127.0(3)
C(19) C(20) C(49) 118.2(3)
C(19) C(20) C(21) 122.1(3)
C(49) C(20) C(21) 119.7(3)
C(20) C(21) C(22) 134.5(3)
C(20) C(49) C(50) 123.1(3)
C(20) C(49) C(54) 121.0(2)
C(21) C(22) C(23) 108.4(3)
C(22) C(23) C(24) 107.9(3)
C(23) C(24) C(25) 132.7(3)
C(24) C(25) C(55) 119.8(3)
C(24) C(25) C(26) 120.3(3)
C(55) C(25) C(26) 118.7(3)
C(25) C(26) C(27) 132.8(3)
C(25) C(55) C(56) 123.1(3)
C(25) C(55) C(60) 121.4(3)
C(26) C(27) C(28) 109.6(3)
C(27) C(28) C(29) 108.7(3)
C(28) C(29) C(30) 134.8(3)
C(29) C(30) C(61) 122.1(3)
C(30) C(61) C(62) 124.3(3)
C(30) C(61) C(66) 120.7(3)
C(31) C(32) C(33) 122.7(3)
C(36) C(31) C(32) 115.6(3)
C(31) C(36) C(35) 122.5(4)
C(32) C(33) C(34) 119.9(4)
C(33) C(34) C(35) 119.2(3)
C(34) C(35) C(36) 120.0(4)
C(37) C(38) C(39) 121.2(3)
C(42) C(37) C(38) 116.7(3)
C(37) C(42) C(41) 122.7(3)
C(38) C(39) C(40) 119.8(4)
C(39) C(40) C(41) 120.2(4)
C(40) C(41) C(42) 119.4(4)
C(43) C(44) C(45) 122.5(3)
C(48) C(43) C(44) 116.3(3)
C(43) C(48) C(47) 122.1(3)
C(44) C(45) C(46) 119.2(3)
C(45) C(46) C(47) 119.8(3)
C(46) C(47) C(48) 120.1(3)
C(54) C(49) C(50) 116.0(3)
C(49) C(50) C(51) 122.1(3)
C(49) C(54) C(53) 122.8(3)
C(50) C(51) C(52) 119.6(3)
C(51) C(52) C(53) 119.6(3)
C(52) C(53) C(54) 119.8(3)
C(55) C(56) C(57) 123.0(3)
C(60) C(55) C(56) 115.5(3)
C(55) C(60) C(59) 122.5(3)
C(56) C(57) C(58) 119.2(3)
C(57) C(58) C(59) 119.8(4)
C(58) C(59) C(60) 119.9(3)
C(61) C(62) C(63) 122.2(3)
C(66) C(61) C(62) 115.0(3)
C(61) C(66) C(65) 124.0(3)
C(62) C(63) C(64) 120.3(3)
C(63) C(64) C(65) 119.7(3)
C(64) C(65) C(66) 118.7(3)
C(67) C(68) C(69) 113.2(4)
C(68) C(69) C(70) 114.3(5)
C(69) C(70) C(71) 110.1(5)
C(70) C(71) C(72) 113.5(6)
C(71) C(72) C(73) 116.6(6)
H(12) N(1) C(1) 125.3882
H(12) N(1) C(4) 125.5055
H(13) N(5) C(21) 124.1591
H(13) N(5) C(24) 124.2616
H(14) N(6) C(26) 123.9604
H(14) N(6) C(29) 124.0213
C(1) C(2) H(1) 125.1644
H(1) C(2) C(3) 125.0601
C(6) C(7) H(2) 126.4084
H(2) C(7) C(8) 126.3243
C(7) C(8) H(3) 126.0652
H(3) C(8) C(9) 125.8452
C(11) C(12) H(4) 125.8729
H(4) C(12) C(13) 125.7462
C(12) C(13) H(5) 127.0545
H(5) C(13) C(14) 126.4481
C(16) C(17) H(6) 126.2796
H(6) C(17) C(18) 126.4116
C(17) C(18) H(7) 126.1901
H(7) C(18) C(19) 126.1861
C(21) C(22) H(8) 125.6711
H(8) C(22) C(23) 125.9154
C(22) C(23) H(9) 125.9856
H(9) C(23) C(24) 126.1469
C(26) C(27) H(10) 125.0250
H(10) C(27) C(28) 125.3887
C(27) C(28) H(11) 125.8917
H(11) C(28) C(29) 125.4056
C(67) C(68) H(19) 108.9682
H(15) C(67) C(68) 108.4970
H(17) C(67) C(68) 109.5520
H(16) C(67) C(68) 109.8771
C(67) C(68) H(18) 108.2392
H(17) C(67) H(15) 109.7487
H(16) C(67) H(15) 109.4761
H(17) C(67) H(16) 109.6715
H(19) C(68) C(69) 109.1602
C(68) C(69) H(21) 107.5660
H(18) C(68) C(69) 107.7932
C(68) C(69) H(20) 108.9006
H(19) C(68) H(18) 109.4569
H(21) C(69) C(70) 108.1469
C(69) C(70) H(23) 109.4744
H(20) C(69) C(70) 108.4039
C(69) C(70) H(22) 109.2203
H(21) C(69) H(20) 109.4551
H(23) C(70) C(71) 108.9102
C(70) C(71) H(25) 109.1857
C(70) C(71) H(24) 108.5443
H(22) C(70) C(71) 109.6589
H(23) C(70) H(22) 109.4656
H(25) C(71) C(72) 108.9436
C(71) C(72) H(27) 106.8247
H(24) C(71) C(72) 107.1001
C(71) C(72) H(26) 108.2107
H(25) C(71) H(24) 109.4643
H(27) C(72) C(73) 107.1428
C(72) C(73) H(28) 109.5935
C(72) C(73) H(30) 107.0344
H(26) C(72) C(73) 108.4398
C(72) C(73) H(29) 111.1832
H(27) C(72) H(26) 109.4599
H(30) C(73) H(28) 109.4738
H(29) C(73) H(28) 109.0145
H(30) C(73) H(29) 110.5124

loop_
_geom_bond_atom_site_label_1
_geom_bond_atom_site_label_2
_geom_bond_distance
Ni(1) N(2) 1.891(2)
Ni(1) N(3) 1.904(2)
Ni(1) N(4) 1.878(2)
Ni(1) C(3) 1.898(3)
F(1) C(32) 1.338(4)
F(2) C(33) 1.344(5)
F(3) C(34) 1.341(4)
F(4) C(35) 1.343(5)
F(5) C(36) 1.328(5)
F(6) C(38) 1.336(5)
F(7) C(39) 1.352(5)
F(8) C(40) 1.353(5)
F(9) C(41) 1.337(5)
F(10) C(42) 1.338(4)
F(11) C(44) 1.334(4)
F(12) C(45) 1.333(3)
F(13) C(46) 1.331(4)
F(14) C(47) 1.342(4)
F(15) C(48) 1.339(3)
F(16) C(50) 1.341(4)
F(17) C(51) 1.342(4)
F(18) C(52) 1.338(4)
F(19) C(53) 1.339(4)
F(20) C(54) 1.338(3)
F(21) C(56) 1.342(3)
F(22) C(57) 1.339(4)
F(23) C(58) 1.346(5)
F(24) C(59) 1.343(4)
F(25) C(60) 1.350(4)
F(26) C(62) 1.333(4)
F(27) C(63) 1.345(3)
F(28) C(64) 1.341(4)
F(29) C(65) 1.320(4)
F(30) C(66) 1.346(3)
N(1) C(1) 1.365(4)
N(1) C(4) 1.387(4)
N(2) C(6) 1.376(3)
N(2) C(9) 1.394(4)
N(3) C(11) 1.364(4)
N(3) C(14) 1.378(4)
N(4) C(16) 1.360(4)
N(4) C(19) 1.374(4)
N(5) C(21) 1.373(4)
N(5) C(24) 1.367(4)
N(6) C(26) 1.381(4)
N(6) C(29) 1.377(4)
C(1) C(2) 1.398(4)
C(1) C(30) 1.458(4)
C(2) C(3) 1.408(4)
C(3) C(4) 1.427(3)
C(4) C(5) 1.386(4)
C(5) C(6) 1.390(4)
C(5) C(31) 1.487(4)
C(6) C(7) 1.430(4)
C(7) C(8) 1.346(5)
C(8) C(9) 1.412(4)
C(9) C(10) 1.395(4)
C(10) C(11) 1.374(4)
C(10) C(37) 1.511(5)
C(11) C(12) 1.427(4)
C(12) C(13) 1.341(5)
C(13) C(14) 1.445(4)
C(14) C(15) 1.391(4)
C(15) C(16) 1.396(4)
C(15) C(43) 1.486(4)
C(16) C(17) 1.448(4)
C(17) C(18) 1.340(5)
C(18) C(19) 1.445(4)
C(19) C(20) 1.401(5)
C(20) C(21) 1.408(4)
C(20) C(49) 1.479(4)
C(21) C(22) 1.404(5)
C(22) C(23) 1.390(4)
C(23) C(24) 1.405(5)
C(24) C(25) 1.429(4)
C(25) C(26) 1.391(4)
C(25) C(55) 1.473(5)
C(26) C(27) 1.422(5)
C(27) C(28) 1.349(4)
C(28) C(29) 1.438(5)
C(29) C(30) 1.371(4)
C(30) C(61) 1.474(4)
C(31) C(32) 1.374(5)
C(31) C(36) 1.367(5)
C(32) C(33) 1.371(4)
C(33) C(34) 1.373(5)
C(34) C(35) 1.340(6)
C(35) C(36) 1.394(5)
C(37) C(38) 1.375(5)
C(37) C(42) 1.360(5)
C(38) C(39) 1.383(6)
C(39) C(40) 1.364(6)
C(40) C(41) 1.339(6)
C(41) C(42) 1.382(6)
C(43) C(44) 1.391(4)
C(43) C(48) 1.381(5)
C(44) C(45) 1.374(4)
C(45) C(46) 1.377(5)
C(46) C(47) 1.367(4)
C(47) C(48) 1.372(4)
C(49) C(50) 1.389(4)
C(49) C(54) 1.402(4)
C(50) C(51) 1.380(5)
C(51) C(52) 1.389(5)
C(52) C(53) 1.372(4)
C(53) C(54) 1.364(5)
C(55) C(56) 1.376(4)
C(55) C(60) 1.380(4)
C(56) C(57) 1.386(5)
C(57) C(58) 1.362(5)
C(58) C(59) 1.364(6)
C(59) C(60) 1.379(6)
C(61) C(62) 1.399(4)
C(61) C(66) 1.395(4)
C(62) C(63) 1.381(4)
C(63) C(64) 1.373(5)
C(64) C(65) 1.388(5)
C(65) C(66) 1.375(4)
C(67) C(68) 1.492(8)
C(68) C(69) 1.525(8)
C(69) C(70) 1.443(9)
C(70) C(71) 1.57(1)
C(71) C(72) 1.48(1)
C(72) C(73) 1.46(1)
N(1) H(12) 0.9501
N(5) H(13) 0.9500
N(6) H(14) 0.9499
C(2) H(1) 0.9499
C(7) H(2) 0.9500
C(8) H(3) 0.9501
C(12) H(4) 0.9501
C(13) H(5) 0.9500
C(17) H(6) 0.9500
C(18) H(7) 0.9500
C(22) H(8) 0.9501
C(23) H(9) 0.9500
C(27) H(10) 0.9501
C(28) H(11) 0.9499
C(67) H(15) 0.9500
C(67) H(16) 0.9499
C(67) H(17) 0.9499
C(68) H(18) 0.9500
C(68) H(19) 0.9501
C(69) H(20) 0.9499
C(69) H(21) 0.9500
C(70) H(22) 0.9501
C(70) H(23) 0.9499
C(71) H(24) 0.9500
C(71) H(25) 0.9500
C(72) H(26) 0.9500
C(72) H(27) 0.9500
C(73) H(28) 0.9500
C(73) H(29) 0.9500
C(73) H(30) 0.9500

loop_
_geom_contact_atom_site_label_1
_geom_contact_atom_site_label_2
_geom_contact_distance
_geom_contact_site_symmetry_2
Ni(1) C(2) 3.017(3) .
Ni(1) C(4) 2.928(3) .
Ni(1) C(5) 3.361(3) .
Ni(1) C(6) 2.945(3) .
Ni(1) C(9) 2.918(3) .
Ni(1) C(10) 3.306(3) .
Ni(1) C(11) 2.957(3) .
Ni(1) C(14) 2.908(3) .
Ni(1) C(15) 3.263(3) .
Ni(1) C(16) 2.876(3) .
Ni(1) C(19) 2.918(3) .
Ni(1) C(20) 3.362(3) .
Ni(1) C(49) 3.118(3) .
Ni(1) C(50) 3.521(3) .
Ni(1) C(54) 3.379(3) .
F(1) F(2) 2.666(3) .
F(1) F(14) 3.450(3) 55502
F(1) F(15) 3.421(3) 55502
F(1) F(16) 2.955(2) .
F(1) F(17) 3.428(3) .
F(1) N(1) 3.528(4) .
F(1) C(4) 3.289(4) .
F(1) C(5) 2.814(4) .
F(1) C(31) 2.346(4) .
F(1) C(33) 2.315(4) .
F(1) C(34) 3.577(4) .
F(1) C(36) 3.556(5) .
F(1) C(47) 3.175(4) 55502
F(1) C(48) 3.154(4) 55502
F(2) F(3) 2.728(3) .
F(2) F(11) 2.703(3) 55504
F(2) F(12) 2.696(4) 55504
F(2) F(13) 3.494(3) 55502
F(2) F(23) 3.334(4) 65501
F(2) C(32) 2.355(4) .
F(2) C(34) 2.350(5) .
F(2) C(35) 3.565(5) .
F(2) C(44) 3.528(4) 55504
F(2) C(45) 3.446(4) 55502
F(2) C(45) 3.506(4) 55504
F(2) C(46) 3.297(4) 55502
F(3) F(4) 2.701(4) .
F(3) F(11) 3.350(3) 55504
F(3) F(23) 2.987(4) 65501
F(3) C(33) 2.360(4) .
F(3) C(35) 2.321(5) .
F(3) C(36) 3.597(4) .
F(3) C(58) 3.329(5) 65501
F(4) F(5) 2.683(3) .
F(4) F(27) 3.244(4) 65603
F(4) C(33) 3.581(5) .
F(4) C(34) 2.335(5) .
F(4) C(36) 2.357(4) .
F(5) F(27) 3.176(3) 65603
F(5) C(5) 2.818(4) .
F(5) C(6) 3.278(4) .
F(5) C(7) 3.504(4) .
F(5) C(31) 2.319(4) .
F(5) C(32) 3.541(5) .
F(5) C(34) 3.566(5) .
F(5) C(35) 2.343(5) .
F(5) C(69) 3.232(7) .
F(5) C(70) 3.070(8) .
F(5) C(71) 3.440(9) .
F(6) F(7) 2.698(4) .
F(6) F(22) 3.001(3) 54502
F(6) F(23) 3.071(4) 54502
F(6) C(9) 3.463(4) .
F(6) C(10) 2.850(4) .
F(6) C(11) 3.489(4) .
F(6) C(37) 2.346(4) .
F(6) C(39) 2.343(5) .
F(6) C(40) 3.587(5) .
F(6) C(42) 3.559(4) .
F(6) C(57) 3.129(5) 54502
F(6) C(58) 3.181(5) 54502
F(6) C(73) 3.399(6) .
F(7) F(8) 2.727(4) .
F(7) F(12) 3.077(4) 65503
F(7) F(13) 3.591(4) 65503
F(7) F(23) 3.038(4) 54502
F(7) C(38) 2.364(5) .
F(7) C(40) 2.358(5) .
F(7) C(41) 3.578(5) .
F(7) C(45) 3.388(5) 65503
F(8) F(9) 2.680(4) .
F(8) F(13) 2.895(3) 65503
F(8) F(14) 3.174(3) 65503
F(8) F(25) 3.271(3) 55404
F(8) F(26) 2.929(3) 55404
F(8) C(39) 2.353(5) .
F(8) C(41) 2.329(5) .
F(8) C(42) 3.590(5) .
F(8) C(46) 2.918(4) 65503
F(8) C(47) 3.074(4) 65503
F(9) F(10) 2.678(4) .
F(9) F(25) 3.271(3) 55404
F(9) F(26) 3.168(3) 55404
F(9) C(27) 3.457(4) 55404
F(9) C(28) 3.517(4) 55404
F(9) C(39) 3.565(5) .
F(9) C(40) 2.317(5) .
F(9) C(42) 2.363(5) .
F(10) F(18) 3.192(4) .
F(10) F(19) 2.678(3) .
F(10) C(9) 3.497(4) .
F(10) C(10) 2.809(4) .
F(10) C(11) 3.393(4) .
F(10) C(37) 2.338(4) .
F(10) C(38) 3.565(4) .
F(10) C(40) 3.548(5) .
F(10) C(41) 2.324(5) .
F(10) C(52) 3.572(5) .
F(10) C(53) 3.349(4) .
F(11) F(2) 2.703(3) 45404
F(11) F(3) 3.350(3) 45404
F(11) F(12) 2.705(3) .
F(11) F(12) 2.927(3) 55503
F(11) C(13) 3.505(4) .
F(11) C(14) 3.280(3) .
F(11) C(15) 2.763(3) .
F(11) C(16) 3.293(3) .
F(11) C(17) 3.542(4) .
F(11) C(43) 2.346(4) .
F(11) C(45) 2.329(4) .
F(11) C(46) 3.583(4) .
F(11) C(48) 3.577(4) .
F(12) F(2) 2.696(4) 45404
F(12) F(7) 3.077(4) 65503
F(12) F(11) 2.927(3) 55503
F(12) F(12) 2.836(3) 55503
F(12) F(13) 2.685(3) .
F(12) C(44) 2.359(3) .
F(12) C(44) 3.033(4) 55503
F(12) C(45) 2.970(4) 55503
F(12) C(46) 2.341(4) .
F(12) C(47) 3.586(4) .
F(13) F(2) 3.494(3) 54502
F(13) F(7) 3.591(4) 65503
F(13) F(8) 2.895(3) 65503
F(13) F(14) 2.708(2) .
F(13) F(28) 3.033(3) 44404
F(13) F(29) 2.542(3) 44404
F(13) C(44) 3.585(4) .
F(13) C(45) 2.337(4) .
F(13) C(47) 2.346(3) .
F(13) C(48) 3.594(3) .
F(13) C(65) 3.498(4) 44404
F(14) F(1) 3.450(3) 54502
F(14) F(8) 3.174(3) 65503
F(14) F(15) 2.685(2) .
F(14) F(26) 2.971(3) 54502
F(14) F(28) 2.903(3) 44404
F(14) N(1) 2.994(3) 54502
F(14) N(6) 3.556(3) 54502
F(14) C(1) 3.206(3) 54502
F(14) C(29) 3.349(3) 54502
F(14) C(30) 3.050(3) 54502
F(14) C(45) 3.596(4) .
F(14) C(46) 2.339(4) .
F(14) C(48) 2.356(4) .
F(14) C(61) 3.405(4) 54502
F(14) C(62) 3.412(4) 54502
F(15) F(1) 3.421(3) 54502
F(15) F(16) 2.759(3) 54502
F(15) N(5) 3.471(3) 54502
F(15) N(6) 3.198(3) 54502
F(15) C(14) 3.572(4) .
F(15) C(15) 2.885(4) .
F(15) C(21) 3.547(3) 54502
F(15) C(22) 3.441(3) 54502
F(15) C(23) 3.307(3) 54502
F(15) C(24) 3.262(3) 54502
F(15) C(43) 2.352(4) .
F(15) C(44) 3.589(4) .
F(15) C(46) 3.580(3) .
F(15) C(47) 2.326(3) .
F(16) F(15) 2.759(3) 55502
F(16) F(17) 2.677(3) .
F(16) C(3) 3.392(4) .
F(16) C(4) 3.481(4) .
F(16) C(20) 2.871(3) .
F(16) C(21) 3.022(3) .
F(16) C(22) 3.201(3) .
F(16) C(48) 3.554(3) 55502
F(16) C(49) 2.367(3) .
F(16) C(51) 2.327(4) .
F(16) C(52) 3.600(4) .
F(17) F(18) 2.712(3) .
F(17) C(17) 3.585(4) 55502
F(17) C(50) 2.361(4) .
F(17) C(52) 2.367(4) .
F(18) F(19) 2.728(2) .
F(18) C(27) 3.463(4) 55502
F(18) C(28) 3.120(4) 55502
F(18) C(29) 3.525(4) 55502
F(18) C(51) 2.351(4) .
F(18) C(53) 2.363(4) .
F(18) C(54) 3.599(4) .
F(18) C(72) 3.493(8) 65502
F(19) F(20) 2.665(3) .
F(19) C(28) 3.328(4) 55502
F(19) C(52) 2.342(4) .
F(19) C(54) 2.348(4) .
F(19) C(61) 3.484(4) 55502
F(20) F(29) 3.253(2) 55502
F(20) F(30) 2.936(3) 55502
F(20) N(4) 3.010(3) .
F(20) C(16) 3.583(4) .
F(20) C(19) 2.926(4) .
F(20) C(20) 2.827(3) .
F(20) C(49) 2.368(3) .
F(20) C(50) 3.598(3) .
F(20) C(52) 3.571(4) .
F(20) C(53) 2.310(4) .
F(20) C(65) 3.223(3) 55502
F(20) C(66) 3.095(4) 55502
F(21) F(22) 2.684(3) .
F(21) C(7) 3.405(3) 45501
F(21) C(24) 3.167(3) .
F(21) C(25) 2.851(3) .
F(21) C(55) 2.353(3) .
F(21) C(57) 2.327(4) .
F(21) C(58) 3.573(5) .
F(21) C(60) 3.574(3) .
F(21) C(69) 3.528(6) 55502
F(21) C(73) 3.450(8) 45501
F(22) F(6) 3.001(3) 55502
F(22) F(23) 2.709(3) .
F(22) C(7) 3.494(4) 45501
F(22) C(32) 3.483(4) 45501
F(22) C(33) 3.417(5) 45501
F(22) C(34) 3.592(5) 45501
F(22) C(56) 2.370(4) .
F(22) C(58) 2.338(4) .
F(22) C(59) 3.582(4) .
F(23) F(2) 3.334(4) 45501
F(23) F(3) 2.987(4) 45501
F(23) F(6) 3.071(4) 55502
F(23) F(7) 3.038(4) 55502
F(23) F(24) 2.721(3) .
F(23) C(33) 3.478(5) 45501
F(23) C(34) 3.299(5) 45501
F(23) C(38) 3.441(5) 55502
F(23) C(39) 3.413(5) 55502
F(23) C(57) 2.349(5) .
F(23) C(59) 2.346(5) .
F(24) F(24) 3.344(4) 56603
F(24) F(25) 2.656(3) .
F(24) C(12) 3.446(4) 55502
F(24) C(12) 3.063(4) 45504
F(24) C(57) 3.591(4) .
F(24) C(58) 2.353(4) .
F(24) C(60) 2.349(4) .
F(25) F(8) 3.271(3) 45504
F(25) F(9) 3.271(3) 45504
F(25) C(13) 3.265(4) 55502
F(25) C(25) 2.826(3) .
F(25) C(26) 2.917(4) .
F(25) C(27) 3.086(4) .
F(25) C(40) 3.400(4) 45504
F(25) C(41) 3.426(4) 45504
F(25) C(55) 2.366(3) .
F(25) C(56) 3.582(3) .
F(25) C(58) 3.583(5) .
F(25) C(59) 2.329(5) .
F(26) F(8) 2.929(3) 45504
F(26) F(9) 3.168(3) 45504
F(26) F(14) 2.971(3) 55502
F(26) F(27) 2.666(3) .
F(26) C(28) 2.824(3) .
F(26) C(29) 2.948(3) .
F(26) C(30) 2.921(3) .
F(26) C(61) 2.380(4) .
F(26) C(63) 2.309(4) .
F(26) C(64) 3.575(4) .
F(26) C(66) 3.598(4) .
F(27) F(4) 3.244(4) 65603
F(27) F(5) 3.176(3) 65603
F(27) F(28) 2.697(3) .
F(27) F(29) 3.358(3) 65603
F(27) C(35) 3.305(5) 65603
F(27) C(36) 3.264(5) 65603
F(27) C(62) 2.370(3) .
F(27) C(64) 2.341(4) .
F(27) C(65) 3.318(4) 65603
F(28) F(13) 3.033(3) 54504
F(28) F(14) 2.903(3) 54504
F(28) F(29) 2.737(3) .
F(28) N(1) 3.363(3) 65603
F(28) C(32) 3.545(4) 65603
F(28) C(33) 3.439(5) 65603
F(28) C(34) 3.462(5) 65603
F(28) C(35) 3.580(5) 65603
F(28) C(61) 3.511(3) 65603
F(28) C(62) 3.368(4) 65603
F(28) C(63) 2.353(4) .
F(28) C(63) 3.598(4) 65603
F(28) C(65) 2.364(3) .
F(29) F(13) 2.542(3) 54504
F(29) F(20) 3.253(2) 54502
F(29) F(27) 3.358(3) 65603
F(29) F(30) 2.647(2) .
F(29) C(63) 3.598(4) .
F(29) C(64) 2.355(4) .
F(29) C(66) 2.340(4) .
F(29) C(67) 3.367(6) .
F(30) F(20) 2.936(3) 54502
F(30) N(1) 3.036(3) .
F(30) C(1) 2.789(4) .
F(30) C(2) 3.505(3) .
F(30) C(22) 3.465(3) 54502
F(30) C(30) 2.811(4) .
F(30) C(49) 3.330(3) 54502
F(30) C(54) 3.044(4) 54502
F(30) C(61) 2.368(4) .
F(30) C(64) 3.584(3) .
F(30) C(65) 2.314(3) .
N(1) F(14) 2.994(3) 55502
N(1) F(28) 3.363(3) 65603
N(1) C(2) 2.230(3) .
N(1) C(3) 2.288(3) .
N(1) C(5) 2.445(4) .
N(1) C(29) 3.582(4) .
N(1) C(30) 2.465(4) .
N(1) C(31) 2.907(4) .
N(1) C(32) 3.412(4) .
N(1) C(61) 2.982(4) .
N(1) C(66) 3.228(4) .
N(2) N(3) 2.714(3) .
N(2) C(3) 2.756(4) .
N(2) C(4) 2.869(4) .
N(2) C(5) 2.439(4) .
N(2) C(7) 2.291(4) .
N(2) C(8) 2.289(4) .
N(2) C(10) 2.454(4) .
N(2) C(11) 2.936(4) .
N(3) N(4) 2.649(4) .
N(3) C(9) 2.898(4) .
N(3) C(10) 2.396(4) .
N(3) C(12) 2.276(4) .
N(3) C(13) 2.299(4) .
N(3) C(15) 2.444(4) .
N(3) C(16) 2.907(4) .
N(4) C(2) 3.047(4) .
N(4) C(3) 2.707(3) .
N(4) C(14) 2.860(4) .
N(4) C(15) 2.415(4) .
N(4) C(17) 2.281(4) .
N(4) C(18) 2.282(4) .
N(4) C(20) 2.444(4) .
N(4) C(49) 2.896(4) .
N(4) C(54) 3.140(4) .
N(5) F(15) 3.471(3) 55502
N(5) N(6) 2.694(3) .
N(5) C(18) 3.067(4) .
N(5) C(19) 2.874(4) .
N(5) C(20) 2.401(4) .
N(5) C(22) 2.214(4) .
N(5) C(23) 2.215(4) .
N(5) C(25) 2.422(4) .
N(5) C(26) 2.867(4) .
N(6) F(14) 3.556(3) 55502
N(6) F(15) 3.198(3) 55502
N(6) C(1) 2.793(4) .
N(6) C(2) 3.041(4) .
N(6) C(24) 2.860(4) .
N(6) C(25) 2.427(4) .
N(6) C(27) 2.221(4) .
N(6) C(28) 2.229(4) .
N(6) C(30) 2.382(4) .
C(1) F(14) 3.206(3) 55502
C(1) C(3) 2.295(4) .
C(1) C(4) 2.242(4) .
C(1) C(5) 3.567(5) .
C(1) C(29) 2.445(5) .
C(1) C(61) 2.512(4) .
C(1) C(66) 3.017(4) .
C(2) C(4) 2.243(4) .
C(2) C(5) 3.597(4) .
C(2) C(19) 3.080(4) .
C(2) C(20) 3.469(4) .
C(2) C(29) 3.173(4) .
C(2) C(30) 2.597(4) .
C(3) C(5) 2.522(4) .
C(3) C(6) 2.978(4) .
C(3) C(19) 3.117(4) .
C(3) C(20) 3.339(4) .
C(3) C(49) 3.523(4) .
C(3) C(50) 3.569(5) .
C(4) C(6) 2.414(4) .
C(4) C(31) 2.489(4) .
C(4) C(32) 3.250(4) .
C(4) C(36) 3.445(4) .
C(5) C(7) 2.519(5) .
C(5) C(8) 3.580(5) .
C(5) C(9) 3.551(4) .
C(5) C(32) 2.494(4) .
C(5) C(36) 2.509(4) .
C(6) C(8) 2.236(5) .
C(6) C(9) 2.209(4) .
C(6) C(10) 3.544(4) .
C(6) C(31) 2.481(4) .
C(6) C(32) 3.443(4) .
C(6) C(36) 3.258(4) .
C(7) F(21) 3.405(3) 65501
C(7) F(22) 3.494(4) 65501
C(7) C(9) 2.233(4) .
C(7) C(10) 3.578(4) .
C(7) C(31) 2.971(5) .
C(7) C(36) 3.452(5) .
C(8) C(10) 2.511(4) .
C(8) C(37) 2.971(4) .
C(8) C(38) 3.569(5) .
C(9) C(11) 2.450(4) .
C(9) C(37) 2.497(5) .
C(9) C(38) 3.363(5) .
C(9) C(42) 3.372(5) .
C(10) C(12) 2.525(4) .
C(10) C(13) 3.582(4) .
C(10) C(14) 3.519(4) .
C(10) C(38) 2.528(5) .
C(10) C(42) 2.498(5) .
C(11) C(13) 2.245(4) .
C(11) C(14) 2.202(4) .
C(11) C(15) 3.539(4) .
C(11) C(37) 2.463(5) .
C(11) C(38) 3.324(5) .
C(11) C(42) 3.271(5) .
C(12) F(24) 3.446(4) 54502
C(12) F(24) 3.063(4) 55404
C(12) C(14) 2.233(5) .
C(12) C(15) 3.576(5) .
C(12) C(37) 2.978(5) .
C(12) C(38) 3.519(5) .
C(12) C(59) 3.427(6) 54502
C(13) F(25) 3.265(4) 54502
C(13) C(15) 2.535(5) .
C(13) C(43) 2.923(4) .
C(13) C(44) 3.376(4) .
C(13) C(60) 3.483(5) 54502
C(14) C(16) 2.435(4) .
C(14) C(43) 2.446(4) .
C(14) C(44) 3.219(4) .
C(14) C(48) 3.366(4) .
C(15) C(17) 2.553(4) .
C(15) C(18) 3.585(5) .
C(15) C(19) 3.522(5) .
C(15) C(44) 2.481(4) .
C(15) C(48) 2.536(5) .
C(16) C(18) 2.246(5) .
C(16) C(19) 2.208(4) .
C(16) C(20) 3.528(4) .
C(16) C(43) 2.498(4) .
C(16) C(44) 3.289(4) .
C(16) C(48) 3.477(5) .
C(17) F(17) 3.585(4) 54502
C(17) C(19) 2.248(4) .
C(17) C(20) 3.585(5) .
C(17) C(43) 3.032(5) .
C(17) C(44) 3.530(5) .
C(18) C(20) 2.547(4) .
C(18) C(21) 3.102(5) .
C(19) C(21) 2.458(5) .
C(19) C(49) 2.472(5) .
C(19) C(54) 3.059(5) .
C(20) C(22) 2.593(5) .
C(20) C(24) 3.575(4) .
C(20) C(50) 2.521(4) .
C(20) C(54) 2.507(5) .
C(21) F(15) 3.547(3) 55502
C(21) C(23) 2.266(5) .
C(21) C(24) 2.266(4) .
C(21) C(25) 3.587(4) .
C(21) C(49) 2.497(4) .
C(21) C(50) 3.129(4) .
C(22) F(15) 3.441(3) 55502
C(22) F(30) 3.465(3) 55502
C(22) C(24) 2.260(5) .
C(22) C(49) 3.157(4) .
C(22) C(50) 3.429(4) .
C(23) F(15) 3.307(3) 55502
C(23) C(25) 2.596(5) .
C(23) C(55) 3.175(5) .
C(24) F(15) 3.262(3) 55502
C(24) C(26) 2.446(4) .
C(24) C(55) 2.511(4) .
C(24) C(56) 3.191(5) .
C(24) C(60) 3.547(5) .
C(25) C(27) 2.578(4) .
C(25) C(29) 3.599(4) .
C(25) C(56) 2.506(4) .
C(25) C(60) 2.489(5) .
C(26) C(28) 2.265(4) .
C(26) C(29) 2.287(4) .
C(26) C(30) 3.564(4) .
C(26) C(55) 2.464(5) .
C(26) C(60) 3.050(5) .
C(27) F(9) 3.457(4) 45504
C(27) F(18) 3.463(4) 54502
C(27) C(29) 2.266(5) .
C(27) C(55) 3.099(5) .
C(27) C(60) 3.318(5) .
C(28) F(9) 3.517(4) 45504
C(28) F(18) 3.120(4) 54502
C(28) F(19) 3.328(4) 54502
C(28) C(30) 2.594(4) .
C(28) C(61) 3.183(4) .
C(28) C(62) 3.271(4) .
C(29) F(14) 3.349(3) 55502
C(29) F(18) 3.525(4) 54502
C(29) C(61) 2.490(4) .
C(29) C(62) 3.087(4) .
C(30) F(14) 3.050(3) 55502
C(30) C(62) 2.540(4) .
C(30) C(66) 2.493(4) .
C(31) C(33) 2.410(5) .
C(31) C(34) 2.799(4) .
C(31) C(35) 2.420(4) .
C(32) F(22) 3.483(4) 65501
C(32) F(28) 3.545(4) 65603
C(32) C(34) 2.375(4) .
C(32) C(35) 2.710(5) .
C(32) C(36) 2.320(5) .
C(33) F(22) 3.417(5) 65501
C(33) F(23) 3.478(5) 65501
C(33) F(28) 3.439(5) 65603
C(33) C(35) 2.340(6) .
C(33) C(36) 2.708(6) .
C(34) F(22) 3.592(5) 65501
C(34) F(23) 3.299(5) 65501
C(34) F(28) 3.462(5) 65603
C(34) C(36) 2.368(5) .
C(34) C(58) 3.477(6) 65501
C(35) F(27) 3.305(5) 65603
C(35) F(28) 3.580(5) 65603
C(36) F(27) 3.264(5) 65603
C(37) C(39) 2.403(5) .
C(37) C(40) 2.774(5) .
C(37) C(41) 2.407(5) .
C(38) F(23) 3.441(5) 54502
C(38) C(40) 2.377(6) .
C(38) C(41) 2.725(6) .
C(38) C(42) 2.329(5) .
C(39) F(23) 3.413(5) 54502
C(39) C(41) 2.342(6) .
C(39) C(42) 2.703(5) .
C(40) F(25) 3.400(4) 55404
C(40) C(42) 2.349(6) .
C(41) F(25) 3.426(4) 55404
C(43) C(45) 2.423(4) .
C(43) C(46) 2.792(4) .
C(43) C(47) 2.409(5) .
C(44) F(2) 3.528(4) 45404
C(44) F(12) 3.033(4) 55503
C(44) C(46) 2.372(5) .
C(44) C(47) 2.727(5) .
C(44) C(48) 2.354(5) .
C(45) F(2) 3.446(4) 54502
C(45) F(2) 3.506(4) 45404
C(45) F(7) 3.388(5) 65503
C(45) F(12) 2.970(4) 55503
C(45) C(47) 2.374(5) .
C(45) C(48) 2.740(4) .
C(46) F(2) 3.297(4) 54502
C(46) F(8) 2.918(4) 65503
C(46) C(48) 2.374(4) .
C(47) F(1) 3.175(4) 54502
C(47) F(8) 3.074(4) 65503
C(48) F(1) 3.154(4) 54502
C(48) F(16) 3.554(3) 54502
C(49) F(30) 3.330(3) 55502
C(49) C(51) 2.423(4) .
C(49) C(52) 2.805(5) .
C(49) C(53) 2.427(5) .
C(50) C(52) 2.393(5) .
C(50) C(53) 2.750(5) .
C(50) C(54) 2.366(4) .
C(51) C(53) 2.387(4) .
C(51) C(54) 2.738(4) .
C(52) C(54) 2.368(4) .
C(54) F(30) 3.044(4) 55502
C(54) C(66) 3.436(4) 55502
C(55) C(57) 2.428(5) .
C(55) C(58) 2.801(6) .
C(55) C(59) 2.419(5) .
C(56) C(58) 2.370(6) .
C(56) C(59) 2.717(4) .
C(56) C(60) 2.332(4) .
C(57) F(6) 3.129(5) 55502
C(57) C(59) 2.359(5) .
C(57) C(60) 2.728(5) .
C(58) F(3) 3.329(5) 45501
C(58) F(6) 3.181(5) 55502
C(58) C(34) 3.477(6) 45501
C(58) C(60) 2.374(6) .
C(59) C(12) 3.427(6) 55502
C(60) C(13) 3.483(5) 55502
C(61) F(14) 3.405(4) 55502
C(61) F(19) 3.484(4) 54502
C(61) F(28) 3.511(3) 65603
C(61) C(63) 2.434(4) .
C(61) C(64) 2.821(4) .
C(61) C(65) 2.445(4) .
C(62) F(14) 3.412(4) 55502
C(62) F(28) 3.368(4) 65603
C(62) C(64) 2.389(5) .
C(62) C(65) 2.758(5) .
C(62) C(66) 2.357(5) .
C(63) F(28) 3.598(4) 65603
C(63) C(64) 3.397(5) 65603
C(63) C(65) 2.388(5) .
C(63) C(65) 3.475(4) 65603
C(63) C(66) 2.728(4) .
C(64) C(63) 3.397(5) 65603
C(64) C(64) 3.453(5) 65603
C(64) C(66) 2.377(4) .
C(65) F(13) 3.498(4) 54504
C(65) F(20) 3.223(3) 54502
C(65) F(27) 3.318(4) 65603
C(65) C(63) 3.475(4) 65603
C(66) F(20) 3.095(4) 54502
C(66) C(54) 3.436(4) 54502
C(67) C(69) 2.518(9) .
C(68) C(70) 2.49(1) .
C(69) F(21) 3.528(6) 54502
C(69) C(71) 2.47(1) .
C(70) C(72) 2.55(1) .
C(71) C(73) 2.50(1) .
C(72) F(18) 3.493(8) 64502
C(73) F(21) 3.450(8) 65501
Ni(1) H(1) 3.2800 .
Ni(1) H(8) 3.5541 54502
Ni(1) H(9) 3.5204 54502
F(1) H(6) 3.0187 55502
F(1) H(12) 3.4492 .
F(4) H(10) 3.5499 65501
F(5) H(2) 3.3931 .
F(5) H(19) 3.3087 .
F(5) H(21) 2.6677 .
F(5) H(23) 2.4412 .
F(5) H(25) 3.0322 .
F(5) H(27) 3.3442 .
F(6) H(3) 3.5356 .
F(6) H(4) 3.4415 .
F(6) H(24) 3.2861 .
F(6) H(25) 3.3863 .
F(6) H(28) 3.4831 .
F(6) H(30) 2.5599 .
F(7) H(17) 2.9735 65502
F(8) H(17) 3.5497 65502
F(9) H(10) 3.2253 55404
F(9) H(11) 3.3487 55404
F(11) H(5) 3.3937 .
F(11) H(6) 3.5127 .
F(12) H(6) 3.3775 55503
F(14) H(12) 2.6843 54502
F(15) H(14) 2.8115 54502
F(16) H(6) 3.5997 55502
F(16) H(8) 3.1974 .
F(17) H(6) 3.3329 55502
F(17) H(26) 3.0431 65502
F(17) H(28) 3.1515 65502
F(18) H(11) 3.1692 55502
F(18) H(22) 2.9087 65502
F(18) H(26) 2.5799 65502
F(19) H(11) 2.7526 55502
F(21) H(2) 2.6848 45501
F(21) H(3) 3.4651 45501
F(21) H(9) 3.5820 .
F(21) H(20) 2.5840 55502
F(21) H(24) 3.4160 55502
F(21) H(27) 2.9416 45501
F(21) H(29) 2.7609 45501
F(22) H(2) 2.5831 45501
F(22) H(24) 2.9140 55502
F(23) H(5) 3.5396 45504
F(24) H(4) 2.8637 55502
F(24) H(4) 2.3181 45504
F(24) H(5) 3.2627 55502
F(25) H(5) 2.6919 55502
F(25) H(10) 3.1168 .
F(26) H(11) 2.6215 .
F(27) H(12) 3.3574 65603
F(27) H(19) 2.9552 65603
F(28) H(12) 2.4267 65603
F(29) H(15) 2.6522 .
F(29) H(17) 3.2828 .
F(30) H(8) 2.9473 54502
F(30) H(12) 3.1410 .
F(30) H(15) 2.8732 .
N(1) H(1) 3.1431 .
N(1) H(14) 3.5300 .
N(2) H(2) 3.2040 .
N(2) H(3) 3.2020 .
N(3) H(4) 3.1862 .
N(3) H(5) 3.2114 .
N(3) H(9) 3.0716 54502
N(4) H(1) 2.7402 .
N(4) H(6) 3.1921 .
N(4) H(7) 3.1946 .
N(5) H(1) 3.2993 .
N(5) H(7) 2.7294 .
N(5) H(8) 3.1320 .
N(5) H(9) 3.1334 .
N(5) H(14) 2.1053 .
N(5) H(16) 3.1383 55502
N(5) H(29) 3.1413 45501
N(6) H(1) 2.8791 .
N(6) H(10) 3.1382 .
N(6) H(11) 3.1457 .
N(6) H(13) 2.3726 .
C(1) H(1) 2.0942 .
C(1) H(12) 2.0664 .
C(1) H(14) 2.5103 .
C(2) H(8) 3.0797 54502
C(2) H(12) 3.1475 .
C(2) H(13) 3.2500 .
C(2) H(14) 2.4363 .
C(3) H(1) 2.1027 .
C(3) H(8) 3.1846 54502
C(3) H(12) 3.2030 .
C(3) H(14) 3.4781 .
C(4) H(1) 3.1639 .
C(4) H(12) 2.0871 .
C(5) H(2) 2.8453 .
C(5) H(12) 2.7367 .
C(6) H(2) 2.1353 .
C(6) H(3) 3.1590 .
C(7) H(3) 2.0543 .
C(7) H(25) 3.5257 .
C(8) H(2) 2.0565 .
C(8) H(18) 3.5816 65502
C(8) H(22) 3.1091 65502
C(8) H(25) 3.5606 .
C(8) H(30) 3.3312 .
C(9) H(2) 3.1548 .
C(9) H(3) 2.1139 .
C(10) H(3) 2.8327 .
C(10) H(4) 2.8589 .
C(11) H(4) 2.1280 .
C(11) H(5) 3.1692 .
C(11) H(9) 3.5119 54502
C(12) H(5) 2.0578 .
C(13) H(4) 2.0465 .
C(14) H(4) 3.1571 .
C(14) H(5) 2.1500 .
C(14) H(9) 3.1500 54502
C(15) H(5) 2.8665 .
C(15) H(6) 2.8960 .
C(16) H(1) 3.3414 .
C(16) H(6) 2.1510 .
C(16) H(7) 3.1709 .
C(17) H(1) 3.4819 .
C(17) H(7) 2.0496 .
C(18) H(1) 3.0627 .
C(18) H(6) 2.0516 .
C(18) H(13) 2.5736 .
C(18) H(28) 3.2582 45501
C(19) H(1) 2.6008 .
C(19) H(6) 3.1729 .
C(19) H(7) 2.1472 .
C(19) H(13) 2.6274 .
C(20) H(1) 3.2496 .
C(20) H(7) 2.8858 .
C(20) H(8) 2.9567 .
C(20) H(13) 2.6392 .
C(20) H(14) 3.4515 .
C(21) H(7) 3.0065 .
C(21) H(8) 2.1042 .
C(21) H(9) 3.1828 .
C(21) H(13) 2.0617 .
C(21) H(14) 2.9779 .
C(21) H(15) 3.5585 55502
C(21) H(16) 3.2393 55502
C(22) H(9) 2.0947 .
C(22) H(13) 3.1290 .
C(22) H(16) 3.3911 55502
C(23) H(8) 2.0941 .
C(23) H(13) 3.1301 .
C(23) H(16) 3.4149 55502
C(24) H(8) 3.1775 .
C(24) H(9) 2.1102 .
C(24) H(13) 2.0578 .
C(24) H(14) 2.6102 .
C(24) H(16) 3.3419 55502
C(24) H(29) 3.2053 45501
C(25) H(9) 2.9619 .
C(25) H(10) 2.9252 .
C(25) H(13) 2.6724 .
C(25) H(14) 2.6859 .
C(25) H(27) 3.5121 45501
C(25) H(29) 3.2996 45501
C(26) H(10) 2.1159 .
C(26) H(11) 3.1825 .
C(26) H(13) 2.7215 .
C(26) H(14) 2.0680 .
C(26) H(26) 3.5851 45501
C(27) H(11) 2.0554 .
C(27) H(14) 3.1382 .
C(28) H(10) 2.0512 .
C(28) H(14) 3.1470 .
C(29) H(1) 3.1617 .
C(29) H(10) 3.1840 .
C(29) H(11) 2.1340 .
C(29) H(13) 3.5608 .
C(29) H(14) 2.0648 .
C(30) H(1) 2.9157 .
C(30) H(11) 2.9665 .
C(30) H(12) 2.7205 .
C(30) H(14) 2.6341 .
C(31) H(2) 2.8016 .
C(31) H(12) 2.6898 .
C(32) H(2) 3.4316 .
C(32) H(12) 3.0840 .
C(36) H(2) 3.1274 .
C(36) H(12) 3.2374 .
C(37) H(3) 2.7817 .
C(37) H(4) 2.8100 .
C(37) H(18) 3.3093 65502
C(38) H(3) 3.2242 .
C(38) H(4) 3.1106 .
C(38) H(18) 3.2386 65502
C(38) H(30) 3.1868 .
C(39) H(17) 3.0958 65502
C(39) H(18) 3.0673 65502
C(40) H(17) 3.3944 65502
C(40) H(18) 2.9775 65502
C(40) H(19) 3.5323 65502
C(41) H(18) 2.9993 65502
C(41) H(19) 3.5680 65502
C(42) H(3) 3.3544 .
C(42) H(4) 3.3498 .
C(42) H(18) 3.1689 65502
C(43) H(5) 2.7499 .
C(43) H(6) 2.8949 .
C(44) H(5) 3.0376 .
C(44) H(6) 3.2761 .
C(48) H(5) 3.2712 .
C(48) H(6) 3.5367 .
C(49) H(8) 3.0905 .
C(50) H(8) 3.2275 .
C(52) H(26) 3.5804 65502
C(53) H(11) 3.4814 55502
C(55) H(9) 3.0908 .
C(55) H(10) 3.0111 .
C(56) H(2) 3.4161 45501
C(56) H(9) 3.3828 .
C(56) H(27) 3.5547 45501
C(57) H(2) 3.3425 45501
C(58) H(4) 3.4198 55502
C(59) H(4) 3.0407 55502
C(59) H(5) 3.4679 55502
C(60) H(5) 3.2235 55502
C(60) H(10) 3.1136 .
C(61) H(11) 3.1226 .
C(61) H(12) 2.8063 .
C(62) H(11) 2.9691 .
C(64) H(12) 3.5387 65603
C(65) H(15) 3.5466 .
C(66) H(12) 3.0225 .
C(67) H(7) 3.2500 54502
C(67) H(18) 2.0043 .
C(67) H(19) 2.0128 .
C(67) H(20) 2.6615 .
C(67) H(21) 2.7204 .
C(67) H(29) 3.2764 64502
C(68) H(3) 3.3280 64502
C(68) H(15) 2.0073 .
C(68) H(16) 2.0232 .
C(68) H(17) 2.0195 .
C(68) H(20) 2.0410 .
C(68) H(21) 2.0254 .
C(68) H(22) 2.6813 .
C(68) H(23) 2.6762 .
C(69) H(3) 3.2142 64502
C(69) H(15) 2.9247 .
C(69) H(16) 2.5292 .
C(69) H(17) 3.2756 .
C(69) H(18) 2.0281 .
C(69) H(19) 2.0442 .
C(69) H(22) 1.9718 .
C(69) H(23) 1.9746 .
C(69) H(24) 2.7386 .
C(69) H(25) 2.5824 .
C(70) H(3) 3.2056 64502
C(70) H(18) 2.6457 .
C(70) H(19) 2.7178 .
C(70) H(20) 1.9623 .
C(70) H(21) 1.9594 .
C(70) H(24) 2.0798 .
C(70) H(25) 2.0874 .
C(70) H(26) 2.6487 .
C(70) H(27) 2.7531 .
C(71) H(20) 2.6171 .
C(71) H(21) 2.6131 .
C(71) H(22) 2.0930 .
C(71) H(23) 2.0841 .
C(71) H(26) 1.9932 .
C(71) H(27) 1.9769 .
C(71) H(28) 2.9179 .
C(71) H(29) 3.2595 .
C(71) H(30) 2.4941 .
C(72) H(22) 2.8278 .
C(72) H(23) 2.6772 .
C(72) H(24) 1.9801 .
C(72) H(25) 2.0017 .
C(72) H(28) 1.9894 .
C(72) H(29) 2.0074 .
C(72) H(30) 1.9597 .
C(73) H(7) 3.1068 65501
C(73) H(13) 3.4452 65501
C(73) H(16) 3.2208 65502
C(73) H(17) 3.5616 65502
C(73) H(24) 2.6310 .
C(73) H(25) 2.7369 .
C(73) H(26) 1.9761 .
C(73) H(27) 1.9610 .
H(2) F(21) 2.6848 65501
H(2) F(22) 2.5831 65501
H(2) C(56) 3.4161 65501
H(2) C(57) 3.3425 65501
H(3) F(21) 3.4651 65501
H(3) C(68) 3.3280 65502
H(3) C(69) 3.2142 65502
H(3) C(70) 3.2056 65502
H(4) F(24) 2.8637 54502
H(4) F(24) 2.3181 55404
H(4) C(58) 3.4198 54502
H(4) C(59) 3.0407 54502
H(5) F(23) 3.5396 55404
H(5) F(24) 3.2627 54502
H(5) F(25) 2.6919 54502
H(5) C(59) 3.4679 54502
H(5) C(60) 3.2235 54502
H(6) F(1) 3.0187 54502
H(6) F(12) 3.3775 55503
H(6) F(16) 3.5997 54502
H(6) F(17) 3.3329 54502
H(7) C(67) 3.2500 55502
H(7) C(73) 3.1068 45501
H(8) Ni(1) 3.5541 55502
H(8) F(30) 2.9473 55502
H(8) C(2) 3.0797 55502
H(8) C(3) 3.1846 55502
H(9) Ni(1) 3.5204 55502
H(9) N(3) 3.0716 55502
H(9) C(11) 3.5119 55502
H(9) C(14) 3.1500 55502
H(10) F(4) 3.5499 45501
H(10) F(9) 3.2253 45504
H(11) F(9) 3.3487 45504
H(11) F(18) 3.1692 54502
H(11) F(19) 2.7526 54502
H(11) C(53) 3.4814 54502
H(12) F(14) 2.6843 55502
H(12) F(27) 3.3574 65603
H(12) F(28) 2.4267 65603
H(12) C(64) 3.5387 65603
H(13) C(73) 3.4452 45501
H(14) F(15) 2.8115 55502
H(15) C(21) 3.5585 54502
H(16) N(5) 3.1383 54502
H(16) C(21) 3.2393 54502
H(16) C(22) 3.3911 54502
H(16) C(23) 3.4149 54502
H(16) C(24) 3.3419 54502
H(16) C(73) 3.2208 64502
H(17) F(7) 2.9735 64502
H(17) F(8) 3.5497 64502
H(17) C(39) 3.0958 64502
H(17) C(40) 3.3944 64502
H(17) C(73) 3.5616 64502
H(18) C(8) 3.5816 64502
H(18) C(37) 3.3093 64502
H(18) C(38) 3.2386 64502
H(18) C(39) 3.0673 64502
H(18) C(40) 2.9775 64502
H(18) C(41) 2.9993 64502
H(18) C(42) 3.1689 64502
H(19) F(27) 2.9552 65603
H(19) C(40) 3.5323 64502
H(19) C(41) 3.5680 64502
H(20) F(21) 2.5840 54502
H(22) F(18) 2.9087 64502
H(22) C(8) 3.1091 64502
H(24) F(21) 3.4160 54502
H(24) F(22) 2.9140 54502
H(26) F(17) 3.0431 64502
H(26) F(18) 2.5799 64502
H(26) C(26) 3.5851 65501
H(26) C(52) 3.5804 64502
H(27) F(21) 2.9416 65501
H(27) C(25) 3.5121 65501
H(27) C(56) 3.5547 65501
H(28) F(17) 3.1515 64502
H(28) C(18) 3.2582 65501
H(29) F(21) 2.7609 65501
H(29) N(5) 3.1413 65501
H(29) C(24) 3.2053 65501
H(29) C(25) 3.2996 65501
H(29) C(67) 3.2764 65502

loop_
_geom_torsion_atom_site_label_1
_geom_torsion_atom_site_label_2
_geom_torsion_atom_site_label_3
_geom_torsion_atom_site_label_4
_geom_torsion
N(3) Ni(1) N(2) C(6) -171.9(3)
N(3) Ni(1) N(2) C(9) 24.4(3)
N(4) Ni(1) N(2) C(6) 97.3(4)
N(4) Ni(1) N(2) C(9) -66.4(4)
C(3) Ni(1) N(2) C(6) -12.2(3)
C(3) Ni(1) N(2) C(9) -175.9(2)
N(2) Ni(1) N(3) C(11) -10.7(3)
N(2) Ni(1) N(3) C(14) 161.9(2)
N(4) Ni(1) N(3) C(11) 154.6(3)
N(4) Ni(1) N(3) C(14) -32.7(2)
C(3) Ni(1) N(3) C(11) -113.8(3)
C(3) Ni(1) N(3) C(14) 58.9(3)
N(2) Ni(1) N(4) C(16) 131.3(3)
N(2) Ni(1) N(4) C(19) -59.9(4)
N(3) Ni(1) N(4) C(16) 40.3(2)
N(3) Ni(1) N(4) C(19) -150.9(2)
C(3) Ni(1) N(4) C(16) -119.0(2)
C(3) Ni(1) N(4) C(19) 49.8(3)
N(2) Ni(1) C(3) C(2) -170.0(3)
N(2) Ni(1) C(3) C(4) -5.4(3)
N(3) Ni(1) C(3) C(2) -67.3(4)
N(3) Ni(1) C(3) C(4) 97.2(3)
N(4) Ni(1) C(3) C(2) 23.8(3)
N(4) Ni(1) C(3) C(4) -171.7(3)
C(4) N(1) C(1) C(2) 2.3(3)
C(4) N(1) C(1) C(30) -177.6(3)
C(1) N(1) C(4) C(3) -3.3(3)
C(1) N(1) C(4) C(5) 173.4(3)
Ni(1) N(2) C(6) C(5) 20.0(5)
Ni(1) N(2) C(6) C(7) -163.8(2)
C(9) N(2) C(6) C(5) -173.9(3)
C(9) N(2) C(6) C(7) 2.4(3)
Ni(1) N(2) C(9) C(8) 164.2(2)
Ni(1) N(2) C(9) C(10) -24.8(4)
C(6) N(2) C(9) C(8) -2.5(3)
C(6) N(2) C(9) C(10) 168.4(3)
Ni(1) N(3) C(11) C(10) -4.8(5)
Ni(1) N(3) C(11) C(12) 173.2(2)
C(14) N(3) C(11) C(10) -178.5(3)
C(14) N(3) C(11) C(12) -0.4(3)
Ni(1) N(3) C(14) C(13) -172.1(2)
Ni(1) N(3) C(14) C(15) 13.8(4)
C(11) N(3) C(14) C(13) 1.9(3)
C(11) N(3) C(14) C(15) -172.2(3)
Ni(1) N(4) C(16) C(15) -28.5(4)
Ni(1) N(4) C(16) C(17) 163.6(2)
C(19) N(4) C(16) C(15) 160.9(3)
C(19) N(4) C(16) C(17) -7.0(3)
Ni(1) N(4) C(19) C(18) -162.8(2)
Ni(1) N(4) C(19) C(20) 29.9(4)
C(16) N(4) C(19) C(18) 7.5(3)
C(16) N(4) C(19) C(20) -159.8(3)
C(24) N(5) C(21) C(20) 170.3(2)
C(24) N(5) C(21) C(22) -4.1(3)
C(21) N(5) C(24) C(23) 6.0(3)
C(21) N(5) C(24) C(25) -162.7(2)
C(29) N(6) C(26) C(25) 171.1(3)
C(29) N(6) C(26) C(27) -4.9(3)
C(26) N(6) C(29) C(28) 5.4(3)
C(26) N(6) C(29) C(30) -168.7(3)
N(1) C(1) C(2) C(3) -0.4(4)
C(30) C(1) C(2) C(3) 179.5(3)
N(1) C(1) C(30) C(29) 134.1(3)
N(1) C(1) C(30) C(61) -38.8(4)
C(2) C(1) C(30) C(29) -45.7(5)
C(2) C(1) C(30) C(61) 141.3(3)
C(1) C(2) C(3) Ni(1) 165.0(2)
C(1) C(2) C(3) C(4) -1.6(4)
Ni(1) C(3) C(4) N(1) -165.1(3)
Ni(1) C(3) C(4) C(5) 18.4(5)
C(2) C(3) C(4) N(1) 2.9(3)
C(2) C(3) C(4) C(5) -173.6(3)
N(1) C(4) C(5) C(6) 170.9(3)
N(1) C(4) C(5) C(31) -7.3(5)
C(3) C(4) C(5) C(6) -13.0(5)
C(3) C(4) C(5) C(31) 168.8(3)
C(4) C(5) C(6) N(2) -6.9(5)
C(4) C(5) C(6) C(7) 177.5(3)
C(31) C(5) C(6) N(2) 171.3(3)
C(31) C(5) C(6) C(7) -4.3(5)
C(4) C(5) C(31) C(32) -77.1(4)
C(4) C(5) C(31) C(36) 101.5(4)
C(6) C(5) C(31) C(32) 104.7(4)
C(6) C(5) C(31) C(36) -76.7(5)
N(2) C(6) C(7) C(8) -1.4(4)
C(5) C(6) C(7) C(8) 174.7(3)
C(6) C(7) C(8) C(9) -0.2(4)
C(7) C(8) C(9) N(2) 1.7(4)
C(7) C(8) C(9) C(10) -168.8(3)
N(2) C(9) C(10) C(11) 3.0(5)
N(2) C(9) C(10) C(37) -175.8(3)
C(8) C(9) C(10) C(11) 172.3(3)
C(8) C(9) C(10) C(37) -6.5(5)
C(9) C(10) C(11) N(3) 12.2(5)
C(9) C(10) C(11) C(12) -165.4(3)
C(37) C(10) C(11) N(3) -168.9(3)
C(37) C(10) C(11) C(12) 13.4(5)
C(9) C(10) C(37) C(38) 89.9(4)
C(9) C(10) C(37) C(42) -95.0(4)
C(11) C(10) C(37) C(38) -89.1(4)
C(11) C(10) C(37) C(42) 86.0(4)
N(3) C(11) C(12) C(13) -1.3(4)
C(10) C(11) C(12) C(13) 176.6(3)
C(11) C(12) C(13) C(14) 2.4(4)
C(12) C(13) C(14) N(3) -2.7(3)
C(12) C(13) C(14) C(15) 171.2(3)
N(3) C(14) C(15) C(16) 11.9(5)
N(3) C(14) C(15) C(43) 177.6(3)
C(13) C(14) C(15) C(16) -161.1(3)
C(13) C(14) C(15) C(43) 4.6(5)
C(14) C(15) C(16) N(4) -4.7(4)
C(14) C(15) C(16) C(17) 160.8(3)
C(43) C(15) C(16) N(4) -169.8(3)
C(43) C(15) C(16) C(17) -4.4(5)
C(14) C(15) C(43) C(44) -82.2(4)
C(14) C(15) C(43) C(48) 93.1(4)
C(16) C(15) C(43) C(44) 83.7(4)
C(16) C(15) C(43) C(48) -101.0(4)
N(4) C(16) C(17) C(18) 3.8(3)
C(15) C(16) C(17) C(18) -163.2(3)
C(16) C(17) C(18) C(19) 0.8(3)
C(17) C(18) C(19) N(4) -5.1(3)
C(17) C(18) C(19) C(20) 161.6(3)
N(4) C(19) C(20) C(21) -159.8(3)
N(4) C(19) C(20) C(49) 20.9(4)
C(18) C(19) C(20) C(21) 35.3(4)
C(18) C(19) C(20) C(49) -144.0(3)
C(19) C(20) C(21) N(5) 25.5(4)
C(19) C(20) C(21) C(22) -161.9(3)
C(49) C(20) C(21) N(5) -155.2(2)
C(49) C(20) C(21) C(22) 17.3(5)
C(19) C(20) C(49) C(50) -126.5(3)
C(19) C(20) C(49) C(54) 52.6(4)
C(21) C(20) C(49) C(50) 54.2(4)
C(21) C(20) C(49) C(54) -126.7(3)
N(5) C(21) C(22) C(23) 0.6(3)
C(20) C(21) C(22) C(23) -172.7(3)
C(21) C(22) C(23) C(24) 3.0(3)
C(22) C(23) C(24) N(5) -5.4(3)
C(22) C(23) C(24) C(25) 161.2(3)
N(5) C(24) C(25) C(26) 26.4(4)
N(5) C(24) C(25) C(55) -166.4(3)
C(23) C(24) C(25) C(26) -138.7(3)
C(23) C(24) C(25) C(55) 28.4(4)
C(24) C(25) C(26) N(6) 11.9(4)
C(24) C(25) C(26) C(27) -173.4(3)
C(55) C(25) C(26) N(6) -155.4(3)
C(55) C(25) C(26) C(27) 19.3(5)
C(24) C(25) C(55) C(56) 63.0(4)
C(24) C(25) C(55) C(60) -114.9(3)
C(26) C(25) C(55) C(56) -129.6(3)
C(26) C(25) C(55) C(60) 52.5(4)
N(6) C(26) C(27) C(28) 2.4(3)
C(25) C(26) C(27) C(28) -173.0(3)
C(26) C(27) C(28) C(29) 0.8(3)
C(27) C(28) C(29) N(6) -3.7(3)
C(27) C(28) C(29) C(30) 169.1(3)
N(6) C(29) C(30) C(1) -10.8(4)
N(6) C(29) C(30) C(61) 161.9(3)
C(28) C(29) C(30) C(1) 177.3(3)
C(28) C(29) C(30) C(61) -10.1(5)
C(1) C(30) C(61) C(62) 134.4(3)
C(1) C(30) C(61) C(66) -44.0(4)
C(29) C(30) C(61) C(62) -38.4(5)
C(29) C(30) C(61) C(66) 143.2(3)
C(5) C(31) C(32) F(1) -1.6(5)
C(5) C(31) C(32) C(33) 179.5(3)
C(36) C(31) C(32) F(1) 179.7(3)
C(36) C(31) C(32) C(33) 0.8(5)
C(5) C(31) C(36) F(5) 0.0(4)
C(5) C(31) C(36) C(35) 179.6(4)
C(32) C(31) C(36) F(5) 178.8(3)
C(32) C(31) C(36) C(35) -1.7(6)
F(1) C(32) C(33) F(2) -0.6(6)
F(1) C(32) C(33) C(34) -178.9(4)
C(31) C(32) C(33) F(2) 178.3(3)
C(31) C(32) C(33) C(34) -0.0(5)
F(2) C(33) C(34) F(3) 1.3(6)
F(2) C(33) C(34) C(35) -178.2(4)
C(32) C(33) C(34) F(3) 179.7(4)
C(32) C(33) C(34) C(35) 0.2(5)
F(3) C(34) C(35) F(4) 1.9(7)
F(3) C(34) C(35) C(36) 179.4(4)
C(33) C(34) C(35) F(4) -178.6(4)
C(33) C(34) C(35) C(36) -1.1(6)
F(4) C(35) C(36) F(5) -0.9(6)
F(4) C(35) C(36) C(31) 179.5(4)
C(34) C(35) C(36) F(5) -178.5(4)
C(34) C(35) C(36) C(31) 1.9(7)
C(10) C(37) C(38) F(6) -4.4(5)
C(10) C(37) C(38) C(39) 175.5(3)
C(42) C(37) C(38) F(6) -179.7(3)
C(42) C(37) C(38) C(39) 0.3(5)
C(10) C(37) C(42) F(10) 3.6(5)
C(10) C(37) C(42) C(41) -175.8(3)
C(38) C(37) C(42) F(10) 179.0(3)
C(38) C(37) C(42) C(41) -0.5(5)
F(6) C(38) C(39) F(7) -1.2(5)
F(6) C(38) C(39) C(40) 178.4(4)
C(37) C(38) C(39) F(7) 178.8(3)
C(37) C(38) C(39) C(40) -1.5(6)
F(7) C(39) C(40) F(8) -0.7(6)
F(7) C(39) C(40) C(41) -177.3(4)
C(38) C(39) C(40) F(8) 179.6(3)
C(38) C(39) C(40) C(41) 3.0(6)
F(8) C(40) C(41) F(9) 3.0(6)
F(8) C(40) C(41) C(42) -179.8(3)
C(39) C(40) C(41) F(9) 179.6(3)
C(39) C(40) C(41) C(42) -3.2(6)
F(9) C(41) C(42) F(10) -0.3(5)
F(9) C(41) C(42) C(37) 179.1(4)
C(40) C(41) C(42) F(10) -177.5(3)
C(40) C(41) C(42) C(37) 2.0(6)
C(15) C(43) C(44) F(11) -3.3(5)
C(15) C(43) C(44) C(45) 175.9(3)
C(48) C(43) C(44) F(11) -179.0(3)
C(48) C(43) C(44) C(45) 0.2(4)
C(15) C(43) C(48) F(15) 2.1(5)
C(15) C(43) C(48) C(47) -176.6(3)
C(44) C(43) C(48) F(15) 177.5(3)
C(44) C(43) C(48) C(47) -1.2(5)
F(11) C(44) C(45) F(12) 0.6(5)
F(11) C(44) C(45) C(46) -179.4(3)
C(43) C(44) C(45) F(12) -178.6(3)
C(43) C(44) C(45) C(46) 1.4(5)
F(12) C(45) C(46) F(13) -1.2(5)
F(12) C(45) C(46) C(47) 178.1(3)
C(44) C(45) C(46) F(13) 178.8(3)
C(44) C(45) C(46) C(47) -1.9(5)
F(13) C(46) C(47) F(14) 1.0(5)
F(13) C(46) C(47) C(48) -179.7(3)
C(45) C(46) C(47) F(14) -178.3(3)
C(45) C(46) C(47) C(48) 1.0(5)
F(14) C(47) C(48) F(15) 1.2(5)
F(14) C(47) C(48) C(43) 179.9(3)
C(46) C(47) C(48) F(15) -178.1(3)
C(46) C(47) C(48) C(43) 0.6(5)
C(20) C(49) C(50) F(16) 0.3(5)
C(20) C(49) C(50) C(51) 176.5(3)
C(54) C(49) C(50) F(16) -178.9(3)
C(54) C(49) C(50) C(51) -2.7(5)
C(20) C(49) C(54) F(20) 2.8(5)
C(20) C(49) C(54) C(53) -177.8(3)
C(50) C(49) C(54) F(20) -178.0(3)
C(50) C(49) C(54) C(53) 1.4(5)
F(16) C(50) C(51) F(17) -1.5(5)
F(16) C(50) C(51) C(52) 177.7(3)
C(49) C(50) C(51) F(17) -177.9(3)
C(49) C(50) C(51) C(52) 1.4(5)
F(17) C(51) C(52) F(18) -0.9(5)
F(17) C(51) C(52) C(53) -179.5(3)
C(50) C(51) C(52) F(18) 179.8(3)
C(50) C(51) C(52) C(53) 1.3(5)
F(18) C(52) C(53) F(19) -2.5(5)
F(18) C(52) C(53) C(54) 179.0(3)
C(51) C(52) C(53) F(19) 176.1(3)
C(51) C(52) C(53) C(54) -2.5(5)
F(19) C(53) C(54) F(20) 2.0(5)
F(19) C(53) C(54) C(49) -177.4(3)
C(52) C(53) C(54) F(20) -179.5(3)
C(52) C(53) C(54) C(49) 1.1(5)
C(25) C(55) C(56) F(21) 4.5(5)
C(25) C(55) C(56) C(57) -178.7(3)
C(60) C(55) C(56) F(21) -177.5(3)
C(60) C(55) C(56) C(57) -0.7(5)
C(25) C(55) C(60) F(25) 0.9(5)
C(25) C(55) C(60) C(59) 177.6(4)
C(56) C(55) C(60) F(25) -177.1(3)
C(56) C(55) C(60) C(59) -0.4(5)
F(21) C(56) C(57) F(22) -0.8(5)
F(21) C(56) C(57) C(58) 178.3(4)
C(55) C(56) C(57) F(22) -177.7(3)
C(55) C(56) C(57) C(58) 1.4(6)
F(22) C(57) C(58) F(23) -2.4(6)
F(22) C(57) C(58) C(59) 178.1(4)
C(56) C(57) C(58) F(23) 178.5(4)
C(56) C(57) C(58) C(59) -1.1(6)
F(23) C(58) C(59) F(24) -1.2(6)
F(23) C(58) C(59) C(60) -179.5(4)
C(57) C(58) C(59) F(24) 178.4(4)
C(57) C(58) C(59) C(60) 0.0(5)
F(24) C(59) C(60) F(25) -0.9(6)
F(24) C(59) C(60) C(55) -177.6(4)
C(58) C(59) C(60) F(25) 177.5(4)
C(58) C(59) C(60) C(55) 0.7(6)
C(30) C(61) C(62) F(26) -3.5(5)
C(30) C(61) C(62) C(63) 178.6(3)
C(66) C(61) C(62) F(26) 175.0(3)
C(66) C(61) C(62) C(63) -2.9(5)
C(30) C(61) C(66) F(30) -1.7(4)
C(30) C(61) C(66) C(65) -179.8(3)
C(62) C(61) C(66) F(30) 179.7(3)
C(62) C(61) C(66) C(65) 1.6(5)
F(26) C(62) C(63) F(27) 0.8(5)
F(26) C(62) C(63) C(64) -176.0(3)
C(61) C(62) C(63) F(27) 178.8(3)
C(61) C(62) C(63) C(64) 2.0(5)
F(27) C(63) C(64) F(28) 1.5(5)
F(27) C(63) C(64) C(65) -176.5(3)
C(62) C(63) C(64) F(28) 178.5(3)
C(62) C(63) C(64) C(65) 0.4(5)
F(28) C(64) C(65) F(29) 1.0(5)
F(28) C(64) C(65) C(66) -179.7(3)
C(63) C(64) C(65) F(29) 179.1(3)
C(63) C(64) C(65) C(66) -1.6(5)
F(29) C(65) C(66) F(30) 1.7(5)
F(29) C(65) C(66) C(61) 179.9(3)
C(64) C(65) C(66) F(30) -177.5(3)
C(64) C(65) C(66) C(61) 0.6(5)
C(67) C(68) C(69) C(70) -175.0(5)
C(68) C(69) C(70) C(71) -179.0(5)
C(69) C(70) C(71) C(72) 169.4(7)
C(70) C(71) C(72) C(73) 172.8(6)
